data_4310603
loop_
_publ_author_name
'Miguel A. Casado'
'Jes\'us J. P\'erez-Torrente'
'Miguel A. Ciriano'
'Fernando J. Lahoz'
'Luis A. Oro'

_publ_contact_author_address
;
  Dr. Fernando J. Lahoz
  Departamento de Qu\'imica Inorg\'anica - I.C.M.A.
  Facultad de Ciencias
  Universidad de Zaragoza - C.S.I.C.
  50009 Zaragoza, Spain
;
_publ_contact_author_email lahoz@posta.unizar.es
_publ_contact_author_fax '+34 976 761187'
_publ_contact_author_name 'Dr. Fernando J. Lahoz'
_publ_contact_author_phone '+34 976 761147'
_publ_section_title
;
 Tetranuclear [Rh4(\m-PyS2)2(diolefin)4] Complexes as Building Blocks for
 New Inorganic Architectures: Synthesis of Coordination Polymers and
 Heteropolynuclear Complexes with Electrophilic d8 and d10 Metal Fragments
;
_journal_name_full 'Inorganic Chemistry'
_journal_page_first 1558
_journal_page_last 1567
_journal_paper_doi 10.1021/ic034893i
_journal_volume 43
_journal_year 2004
_chemical_formula_moiety
; C94 H60 Au2 F16 N2 P2 Rh4 S4, 2(Cl O4), 2(C H2 Cl2), C3 H6 O,
  4(C6 H14)
;
_chemical_formula_sum 'C123 H126 Au2 Cl6 F16 N2 O9 P2 Rh4 S4'
_chemical_formula_weight 3288.71
_chemical_name_systematic
; 
 ? 
;
_space_group_IT_number 14
_symmetry_cell_setting monoclinic
_symmetry_space_group_name_Hall '-P 2yn'
_symmetry_space_group_name_H-M 'P 1 21/n 1'
_atom_sites_solution_hydrogens geom
_atom_sites_solution_primary direct
_atom_sites_solution_secondary difmap
_audit_creation_method SHELXL-97
_cell_angle_alpha 90.00
_cell_angle_beta 115.2690(10)
_cell_angle_gamma 90.00
_cell_formula_units_Z 4
_cell_length_a 22.7939(12)
_cell_length_b 21.9335(11)
_cell_length_c 24.5094(12)
_cell_measurement_reflns_used 5264
_cell_measurement_temperature 100(2)
_cell_measurement_theta_max 21.16
_cell_measurement_theta_min 2.46
_cell_volume 11081.0(10)
_computing_cell_refinement 'SAINT+ v. 6.01 (Bruker AXS, 2000)'
_computing_data_collection 'SMART v. 5.611 (Bruker AXS, 2000)'
_computing_data_reduction 'SAINT+ v. 6.01 (Bruker AXS, 2000)'
_computing_molecular_graphics 'XP program, SHELXTL v6.10,Bruker2000'
_computing_publication_material 'XCIF program, SHELXTLv6.10,BrukerAXS'
_computing_structure_refinement 'SHELXL-97 (Sheldrick, 1997)'
_computing_structure_solution 'SHELXS-97 (Sheldrick, 1990)'
_diffrn_ambient_temperature 100(2)
_diffrn_detector_area_resol_mean 8.26
_diffrn_measured_fraction_theta_full 0.999
_diffrn_measured_fraction_theta_max 0.998
_diffrn_measurement_device_type 'Bruker SMART APEX CCD system'
_diffrn_measurement_method '\w rotations with narrow frames'
_diffrn_radiation_monochromator graphite
_diffrn_radiation_source 'fine-focus sealed tube'
_diffrn_radiation_type MoK\a
_diffrn_radiation_wavelength 0.71073
_diffrn_reflns_av_R_equivalents 0.0932
_diffrn_reflns_av_sigmaI/netI 0.2019
_diffrn_reflns_limit_h_max 27
_diffrn_reflns_limit_h_min -22
_diffrn_reflns_limit_k_max 26
_diffrn_reflns_limit_k_min -25
_diffrn_reflns_limit_l_max 29
_diffrn_reflns_limit_l_min -28
_diffrn_reflns_number 59718
_diffrn_reflns_theta_full 25.00
_diffrn_reflns_theta_max 25.06
_diffrn_reflns_theta_min 1.91
_diffrn_standards_decay_% 'no decay'
_exptl_absorpt_coefficient_mu 3.560
_exptl_absorpt_correction_T_max 0.645
_exptl_absorpt_correction_T_min 0.533
_exptl_absorpt_correction_type multi-scan
_exptl_absorpt_process_details
; 
 SADABS: Area-Detector Absorption Correction. (1996) Bruker-AXS 
 within SAINT+ package, v. 6.01.
;
_exptl_crystal_colour 'dark violet'
_exptl_crystal_density_diffrn 1.971
_exptl_crystal_density_method 'not measured'
_exptl_crystal_description 'irregular block'
_exptl_crystal_F_000 6512
_exptl_crystal_size_max 0.28
_exptl_crystal_size_mid 0.14
_exptl_crystal_size_min 0.12
_refine_diff_density_max 1.760
_refine_diff_density_min -1.874
_refine_diff_density_rms 0.165
_refine_ls_extinction_method none
_refine_ls_goodness_of_fit_ref 0.830
_refine_ls_hydrogen_treatment mixed
_refine_ls_matrix_type full
_refine_ls_number_parameters 1271
_refine_ls_number_reflns 19583
_refine_ls_number_restraints 159
_refine_ls_restrained_S_all 0.832
_refine_ls_R_factor_all 0.1018
_refine_ls_R_factor_gt 0.0548
_refine_ls_shift/su_max 0.018
_refine_ls_shift/su_mean 0.000
_refine_ls_structure_factor_coef Fsqd
_refine_ls_weighting_details 'calc w=1/[\s^2^(Fo^2^)+(0.0229P)^2^+0.0000P] where P=(Fo^2^+2Fc^2^)/3'
_refine_ls_weighting_scheme calc
_refine_ls_wR_factor_gt 0.1037
_refine_ls_wR_factor_ref 0.1111
_reflns_number_gt 10069
_reflns_number_total 19583
_reflns_threshold_expression >2sigma(I)
_cod_data_source_file ic034893isi20030729_034816.cif
_cod_data_source_block mac36az
_cod_database_code 4310603

loop_
_symmetry_equiv_pos_as_xyz
'x, y, z'
'-x+1/2, y+1/2, -z+1/2'
'-x, -y, -z'
'x-1/2, -y-1/2, z-1/2'

loop_
_atom_site_label
_atom_site_type_symbol
_atom_site_fract_x
_atom_site_fract_y
_atom_site_fract_z
_atom_site_U_iso_or_equiv
_atom_site_adp_type
_atom_site_occupancy
_atom_site_symmetry_multiplicity
_atom_site_calc_flag
_atom_site_refinement_flags
_atom_site_disorder_assembly
_atom_site_disorder_group
Au1 Au 1.00829(3) 0.35001(2) 0.70572(2) 0.02637(14) Uani 1 1 d . . .
Au2 Au 0.84019(2) 0.49246(2) 0.89619(2) 0.02456(13) Uani 1 1 d . . .
Rh1 Rh 1.07877(5) 0.26131(4) 0.81234(4) 0.0218(2) Uani 1 1 d . . .
Rh2 Rh 0.98753(5) 0.22197(4) 0.86876(4) 0.0192(2) Uani 1 1 d . . .
Rh3 Rh 0.99246(5) 0.31146(4) 0.98145(4) 0.0194(2) Uani 1 1 d . . .
Rh4 Rh 0.85845(5) 0.37011(4) 0.96167(4) 0.0206(2) Uani 1 1 d . . .
S1 S 1.07171(15) 0.29478(12) 0.90111(12) 0.0210(7) Uani 1 1 d . . .
S2 S 0.93412(15) 0.44695(12) 0.96720(12) 0.0216(7) Uani 1 1 d . . .
S3 S 0.96942(16) 0.26692(12) 0.73951(13) 0.0237(8) Uani 1 1 d . . .
S4 S 0.88548(15) 0.29181(12) 0.90916(13) 0.0218(7) Uani 1 1 d . . .
N1 N 0.9203(4) 0.2896(4) 0.8181(4) 0.020(2) Uani 1 1 d . . .
N2 N 1.0021(4) 0.3789(4) 0.9242(4) 0.020(2) Uani 1 1 d . . .
C1 C 0.9178(5) 0.3063(5) 0.7635(5) 0.019(3) Uani 1 1 d U . .
C2 C 0.8758(5) 0.3488(4) 0.7304(5) 0.022(3) Uani 1 1 d U . .
H2 H 0.8745 0.3596 0.6924 0.026 Uiso 1 1 calc R . .
C3 C 0.8342(5) 0.3775(4) 0.7497(5) 0.019(3) Uani 1 1 d U . .
H3 H 0.8034 0.4064 0.7248 0.023 Uiso 1 1 calc R . .
C4 C 0.8387(5) 0.3631(4) 0.8060(5) 0.022(3) Uani 1 1 d . . .
H4 H 0.8131 0.3838 0.8221 0.027 Uiso 1 1 calc R . .
C5 C 0.8812(5) 0.3180(5) 0.8384(5) 0.019(3) Uani 1 1 d U . .
C6 C 0.9750(6) 0.4350(5) 0.9207(5) 0.022(3) Uani 1 1 d U . .
C7 C 0.9832(5) 0.4809(5) 0.8873(4) 0.019(3) Uani 1 1 d U . .
H7 H 0.9665 0.5204 0.8880 0.023 Uiso 1 1 calc R . .
C8 C 1.0170(6) 0.4689(5) 0.8513(5) 0.025(3) Uani 1 1 d . . .
H8 H 1.0198 0.4991 0.8247 0.030 Uiso 1 1 calc R . .
C9 C 1.0462(6) 0.4116(5) 0.8558(5) 0.024(3) Uani 1 1 d . . .
H9 H 1.0723 0.4034 0.8351 0.029 Uiso 1 1 calc R . .
C10 C 1.0362(6) 0.3674(4) 0.8911(5) 0.018(3) Uani 1 1 d . . .
C11 C 1.1730(5) 0.2284(5) 0.8679(5) 0.021(3) Uani 1 1 d . . .
H11 H 1.1700 0.2257 0.9053 0.025 Uiso 1 1 calc R . .
C12 C 1.1791(6) 0.2819(5) 0.8439(5) 0.023(3) Uani 1 1 d . . .
H12 H 1.1826 0.3204 0.8627 0.028 Uiso 1 1 calc R . .
C13 C 1.1796(6) 0.2723(5) 0.7818(5) 0.028(3) Uani 1 1 d . . .
H13 H 1.1828 0.3118 0.7629 0.034 Uiso 1 1 calc R . .
C14 C 1.1174(6) 0.2413(5) 0.7470(5) 0.028(3) Uani 1 1 d U . .
H14 H 1.0850 0.2566 0.7102 0.034 Uiso 1 1 calc R . .
C15 C 1.1113(6) 0.1892(5) 0.7729(5) 0.023(3) Uani 1 1 d . . .
H15 H 1.0733 0.1647 0.7570 0.028 Uiso 1 1 calc R . .
C16 C 1.1715(6) 0.1727(5) 0.8308(5) 0.028(3) Uani 1 1 d . . .
H16 H 1.1671 0.1334 0.8495 0.034 Uiso 1 1 calc R . .
C17 C 1.0252(5) 0.1482(5) 0.9324(5) 0.022(3) Uani 1 1 d U . .
H17 H 1.0482 0.1700 0.9689 0.027 Uiso 1 1 calc R . .
C18 C 1.0478(5) 0.1417(4) 0.8878(4) 0.018(3) Uani 1 1 d U . .
H18 H 1.0879 0.1577 0.8910 0.021 Uiso 1 1 calc R . .
C19 C 1.0001(5) 0.1057(4) 0.8330(4) 0.016(3) Uani 1 1 d U . .
H19 H 1.0154 0.1013 0.8006 0.019 Uiso 1 1 calc R . .
C20 C 0.9407(5) 0.1451(5) 0.8142(5) 0.024(3) Uani 1 1 d . . .
H20 H 0.9204 0.1635 0.7755 0.029 Uiso 1 1 calc R . .
C21 C 0.9177(5) 0.1526(4) 0.8584(4) 0.019(3) Uani 1 1 d . . .
H21 H 0.8808 0.1763 0.8532 0.023 Uiso 1 1 calc R . .
C22 C 0.9604(5) 0.1171(4) 0.9173(5) 0.019(3) Uani 1 1 d . . .
H22 H 0.9450 0.1211 0.9497 0.023 Uiso 1 1 calc R . .
C23 C 1.0622(5) 0.3515(5) 1.0619(4) 0.018(3) Uani 1 1 d U . .
H23 H 1.0632 0.3923 1.0495 0.021 Uiso 1 1 calc R . .
C24 C 1.0915(5) 0.3045(4) 1.0469(4) 0.017(3) Uani 1 1 d U . .
H24 H 1.1139 0.3092 1.0222 0.020 Uiso 1 1 calc R . .
C25 C 1.0848(5) 0.2438(5) 1.0736(4) 0.019(3) Uani 1 1 d . . .
H25 H 1.1070 0.2092 1.0636 0.023 Uiso 1 1 calc R . .
C26 C 1.0124(5) 0.2383(5) 1.0458(4) 0.019(3) Uani 1 1 d U . .
H26 H 0.9897 0.2051 1.0208 0.022 Uiso 1 1 calc R . .
C27 C 0.9820(6) 0.2859(4) 1.0597(4) 0.020(3) Uani 1 1 d . . .
H27 H 0.9361 0.2891 1.0445 0.024 Uiso 1 1 calc R . .
C28 C 1.0273(5) 0.3321(5) 1.1008(4) 0.019(3) Uani 1 1 d . . .
H28 H 1.0048 0.3665 1.1108 0.023 Uiso 1 1 calc R . .
C29 C 0.7617(6) 0.3423(5) 0.9414(5) 0.031(3) Uani 1 1 d . . .
H29 H 0.7465 0.3326 0.8998 0.038 Uiso 1 1 calc R . .
C30 C 0.8066(5) 0.3059(5) 0.9881(5) 0.021(3) Uani 1 1 d . . .
H30 H 0.8252 0.2695 0.9814 0.026 Uiso 1 1 calc R . .
C31 C 0.8221(6) 0.3318(5) 1.0510(5) 0.028(3) Uani 1 1 d . . .
H31 H 0.8542 0.3068 1.0846 0.034 Uiso 1 1 calc R . .
C32 C 0.8495(7) 0.3933(5) 1.0421(5) 0.034(3) Uani 1 1 d . . .
H32 H 0.8933 0.4051 1.0655 0.041 Uiso 1 1 calc R . .
C33 C 0.8059(6) 0.4294(5) 0.9981(5) 0.022(3) Uani 1 1 d . . .
H33 H 0.8155 0.4693 0.9892 0.026 Uiso 1 1 calc R . .
C34 C 0.7399(7) 0.3988(5) 0.9645(5) 0.032(3) Uani 1 1 d . . .
H34 H 0.7081 0.4245 0.9313 0.039 Uiso 1 1 calc R . .
C35 C 1.2359(6) 0.2301(5) 0.7909(5) 0.027(3) Uani 1 1 d . . .
C36 C 1.2887(6) 0.2386(5) 0.7790(5) 0.028(3) Uani 1 1 d . . .
C37 C 1.3365(6) 0.1965(5) 0.7929(5) 0.030(3) Uani 1 1 d . . .
C38 C 1.3316(7) 0.1424(6) 0.8202(6) 0.040(4) Uani 1 1 d U . .
C39 C 1.2773(6) 0.1317(5) 0.8314(5) 0.029(3) Uani 1 1 d . . .
C40 C 1.2300(6) 0.1751(5) 0.8175(5) 0.025(3) Uani 1 1 d U . .
C41 C 0.9861(6) 0.0439(5) 0.8549(5) 0.021(3) Uani 1 1 d U . .
C42 C 0.9935(6) -0.0116(5) 0.8373(5) 0.028(3) Uani 1 1 d . . .
C43 C 0.9792(6) -0.0630(5) 0.8612(5) 0.027(3) Uani 1 1 d . . .
C44 C 0.9568(6) -0.0556(5) 0.9050(5) 0.033(3) Uani 1 1 d . . .
C45 C 0.9495(6) 0.0008(5) 0.9238(5) 0.021(3) Uani 1 1 d . . .
C46 C 0.9643(5) 0.0509(4) 0.8989(5) 0.018(3) Uani 1 1 d U . .
C47 C 1.1070(5) 0.2535(5) 1.1410(5) 0.018(3) Uani 1 1 d U . .
C48 C 1.1524(6) 0.2190(5) 1.1888(5) 0.027(3) Uani 1 1 d . . .
C49 C 1.1701(6) 0.2343(5) 1.2479(5) 0.028(3) Uani 1 1 d U . .
C50 C 1.1429(6) 0.2818(6) 1.2626(6) 0.035(3) Uani 1 1 d U . .
C51 C 1.0961(6) 0.3142(5) 1.2161(5) 0.026(3) Uani 1 1 d . . .
C52 C 1.0794(6) 0.3019(4) 1.1561(5) 0.019(3) Uani 1 1 d . . .
C53 C 0.7597(6) 0.3428(5) 1.0568(5) 0.030(3) Uani 1 1 d . . .
C54 C 0.7420(7) 0.3231(6) 1.1009(6) 0.038(4) Uani 1 1 d . . .
C55 C 0.6853(8) 0.3378(6) 1.1013(7) 0.051(4) Uani 1 1 d . . .
C56 C 0.6418(7) 0.3744(6) 1.0546(6) 0.045(4) Uani 1 1 d . . .
C57 C 0.6560(6) 0.3955(6) 1.0090(6) 0.030(3) Uani 1 1 d . . .
C58 C 0.7157(6) 0.3797(5) 1.0105(5) 0.033(3) Uani 1 1 d . . .
P1 P 1.04057(17) 0.43192(14) 0.67006(14) 0.0271(8) Uani 1 1 d . . .
C59 C 0.9770(7) 0.4630(6) 0.6021(5) 0.032(3) Uani 1 1 d . . .
C60 C 0.9903(6) 0.5097(5) 0.5709(5) 0.032(3) Uani 1 1 d . . .
H60 H 1.0333 0.5248 0.5850 0.039 Uiso 1 1 calc R . .
C61 C 0.9430(8) 0.5340(6) 0.5206(6) 0.049(4) Uani 1 1 d . . .
H61 H 0.9527 0.5654 0.4991 0.059 Uiso 1 1 calc R . .
C62 C 0.8798(8) 0.5121(7) 0.5010(6) 0.066(5) Uani 1 1 d . . .
H62 H 0.8457 0.5294 0.4665 0.079 Uiso 1 1 calc R . .
C63 C 0.8676(8) 0.4674(7) 0.5306(6) 0.071(5) Uani 1 1 d . . .
H63 H 0.8248 0.4514 0.5157 0.085 Uiso 1 1 calc R . .
C64 C 0.9139(8) 0.4438(6) 0.5814(6) 0.058(5) Uani 1 1 d . . .
H64 H 0.9028 0.4135 0.6031 0.070 Uiso 1 1 calc R . .
C65 C 1.0655(6) 0.4948(5) 0.7223(5) 0.023(3) Uani 1 1 d . . .
C66 C 1.1240(6) 0.4891(5) 0.7761(5) 0.031(3) Uani 1 1 d . . .
H66 H 1.1487 0.4526 0.7838 0.037 Uiso 1 1 calc R . .
C67 C 1.1449(7) 0.5367(6) 0.8174(5) 0.039(4) Uani 1 1 d . . .
H67 H 1.1831 0.5329 0.8540 0.046 Uiso 1 1 calc R . .
C68 C 1.1087(7) 0.5899(6) 0.8036(6) 0.033(3) Uani 1 1 d . . .
H68 H 1.1241 0.6241 0.8296 0.040 Uiso 1 1 calc R . .
C69 C 1.0506(7) 0.5941(6) 0.7528(6) 0.042(4) Uani 1 1 d . . .
H69 H 1.0248 0.6299 0.7454 0.050 Uiso 1 1 calc R . .
C70 C 1.0306(6) 0.5459(5) 0.7129(5) 0.030(3) Uani 1 1 d . . .
H70 H 0.9907 0.5490 0.6778 0.036 Uiso 1 1 calc R . .
C71 C 1.1081(6) 0.4122(5) 0.6526(5) 0.028(3) Uani 1 1 d . . .
C72 C 1.1024(7) 0.3565(5) 0.6225(5) 0.042(4) Uani 1 1 d . . .
H72 H 1.0651 0.3316 0.6121 0.051 Uiso 1 1 calc R . .
C73 C 1.1522(8) 0.3389(5) 0.6085(6) 0.051(4) Uani 1 1 d . . .
H73 H 1.1479 0.3024 0.5862 0.061 Uiso 1 1 calc R . .
C74 C 1.2080(7) 0.3724(6) 0.6257(6) 0.044(4) Uani 1 1 d . . .
H74 H 1.2421 0.3590 0.6161 0.052 Uiso 1 1 calc R . .
C75 C 1.2139(7) 0.4261(6) 0.6573(5) 0.041(4) Uani 1 1 d . . .
H75 H 1.2527 0.4492 0.6705 0.050 Uiso 1 1 calc R . .
C76 C 1.1643(6) 0.4456(5) 0.6695(5) 0.033(3) Uani 1 1 d . . .
H76 H 1.1685 0.4832 0.6901 0.039 Uiso 1 1 calc R . .
P2 P 0.75236(17) 0.53512(14) 0.82269(14) 0.0295(9) Uani 1 1 d . . .
C77 C 0.6794(6) 0.4985(5) 0.8176(5) 0.029(3) Uani 1 1 d . . .
C78 C 0.6373(8) 0.5231(6) 0.8345(6) 0.057(4) Uani 1 1 d . . .
H78 H 0.6423 0.5651 0.8449 0.068 Uiso 1 1 calc R . .
C79 C 0.5855(8) 0.4920(7) 0.8382(6) 0.060(5) Uani 1 1 d . . .
H79 H 0.5567 0.5126 0.8507 0.072 Uiso 1 1 calc R . .
C80 C 0.5775(7) 0.4326(8) 0.8238(6) 0.061(5) Uani 1 1 d . . .
H80 H 0.5431 0.4103 0.8265 0.073 Uiso 1 1 calc R . .
C81 C 0.6192(7) 0.4047(6) 0.8052(6) 0.046(4) Uani 1 1 d . . .
H81 H 0.6133 0.3629 0.7939 0.056 Uiso 1 1 calc R . .
C82 C 0.6699(7) 0.4371(6) 0.8029(5) 0.047(4) Uani 1 1 d . . .
H82 H 0.6992 0.4167 0.7908 0.056 Uiso 1 1 calc R . .
C83 C 0.7440(6) 0.6152(5) 0.8345(5) 0.026(3) Uani 1 1 d . . .
C84 C 0.7263(6) 0.6581(5) 0.7873(5) 0.034(3) Uani 1 1 d . . .
H84 H 0.7209 0.6460 0.7482 0.041 Uiso 1 1 calc R . .
C85 C 0.7173(6) 0.7153(5) 0.7983(5) 0.031(3) Uani 1 1 d U . .
H85 H 0.7058 0.7442 0.7666 0.037 Uiso 1 1 calc R . .
C86 C 0.7239(6) 0.7349(5) 0.8542(6) 0.033(3) Uani 1 1 d . . .
H86 H 0.7162 0.7764 0.8599 0.039 Uiso 1 1 calc R . .
C87 C 0.7418(6) 0.6944(5) 0.9018(6) 0.036(3) Uani 1 1 d . . .
H87 H 0.7466 0.7076 0.9404 0.043 Uiso 1 1 calc R . .
C88 C 0.7528(6) 0.6329(5) 0.8916(5) 0.036(4) Uani 1 1 d . . .
H88 H 0.7660 0.6040 0.9236 0.043 Uiso 1 1 calc R . .
C89 C 0.7575(7) 0.5281(5) 0.7511(5) 0.033(3) Uani 1 1 d . . .
C90 C 0.7077(7) 0.5082(5) 0.6982(5) 0.042(4) Uani 1 1 d . . .
H90 H 0.6658 0.5006 0.6962 0.051 Uiso 1 1 calc R . .
C91 C 0.7197(7) 0.4993(6) 0.6480(6) 0.050(4) Uani 1 1 d . . .
H91 H 0.6862 0.4830 0.6124 0.060 Uiso 1 1 calc R . .
C92 C 0.7781(8) 0.5131(6) 0.6475(6) 0.049(4) Uani 1 1 d . . .
H92 H 0.7840 0.5086 0.6116 0.059 Uiso 1 1 calc R . .
C93 C 0.8262(7) 0.5327(5) 0.6975(6) 0.041(4) Uani 1 1 d . . .
H93 H 0.8673 0.5414 0.6980 0.050 Uiso 1 1 calc R . .
C94 C 0.8166(7) 0.5406(5) 0.7498(6) 0.044(4) Uani 1 1 d . . .
H94 H 0.8515 0.5550 0.7854 0.053 Uiso 1 1 calc R . .
F1 F 1.2961(4) 0.2922(3) 0.7546(3) 0.047(2) Uani 1 1 d . . .
F2 F 1.3886(4) 0.2060(3) 0.7826(3) 0.052(2) Uani 1 1 d . . .
F3 F 1.3774(4) 0.0996(3) 0.8346(3) 0.050(2) Uani 1 1 d . . .
F4 F 1.2743(4) 0.0784(3) 0.8572(3) 0.045(2) Uani 1 1 d . . .
F5 F 1.0179(4) -0.0195(3) 0.7952(3) 0.041(2) Uani 1 1 d . . .
F6 F 0.9858(4) -0.1196(3) 0.8422(3) 0.047(2) Uani 1 1 d . . .
F7 F 0.9416(3) -0.1061(3) 0.9289(3) 0.0378(19) Uani 1 1 d U . .
F8 F 0.9289(3) 0.0051(3) 0.9677(3) 0.0294(17) Uani 1 1 d . . .
F9 F 1.1815(3) 0.1688(3) 1.1750(3) 0.0348(18) Uani 1 1 d . . .
F10 F 1.2163(4) 0.2016(3) 1.2912(3) 0.045(2) Uani 1 1 d . . .
F11 F 1.1596(4) 0.2963(3) 1.3196(3) 0.045(2) Uani 1 1 d . . .
F12 F 1.0687(3) 0.3637(3) 1.2305(3) 0.0359(18) Uani 1 1 d . . .
F13 F 0.7850(4) 0.2881(3) 1.1465(3) 0.043(2) Uani 1 1 d . . .
F14 F 0.6704(4) 0.3170(3) 1.1457(3) 0.056(2) Uani 1 1 d . . .
F15 F 0.5847(4) 0.3871(4) 1.0554(3) 0.067(3) Uani 1 1 d . . .
F16 F 0.6130(4) 0.4282(4) 0.9662(3) 0.060(2) Uani 1 1 d . . .
Cl1 Cl 0.71435(18) 0.37039(15) 0.52245(15) 0.0393(9) Uani 1 1 d . . .
O1 O 0.6851(4) 0.3111(4) 0.5137(4) 0.049(3) Uani 1 1 d . . .
O2 O 0.7755(5) 0.3707(4) 0.5726(4) 0.056(3) Uani 1 1 d . . .
O3 O 0.7229(5) 0.3868(4) 0.4703(4) 0.055(3) Uani 1 1 d . . .
O4 O 0.6718(5) 0.4133(5) 0.5315(5) 0.090(4) Uani 1 1 d . . .
Cl2 Cl 0.7533(3) 0.57838(18) 0.04272(19) 0.096(2) Uani 1 1 d D . .
O5 O 0.7215(7) 0.6358(5) 0.0215(5) 0.154(7) Uani 1 1 d D . .
O6A O 0.7893(14) 0.5797(9) 0.1053(6) 0.055(10) Uiso 0.42(3) 1 d PD . .
O6B O 0.7480(17) 0.5708(10) 0.0978(9) 0.130(11) Uiso 0.58(3) 1 d PD . .
O7A O 0.7161(11) 0.5222(9) 0.0270(15) 0.071(11) Uiso 0.42(3) 1 d PD . .
O7B O 0.7138(8) 0.5388(8) -0.0044(9) 0.063(8) Uiso 0.58(3) 1 d PD . .
O8A O 0.8034(15) 0.5749(16) 0.0191(18) 0.12(2) Uiso 0.42(3) 1 d PD . .
O8B O 0.8137(9) 0.5785(11) 0.0390(13) 0.082(10) Uiso 0.58(3) 1 d PD . .
C1SA C 0.8395(17) 0.0379(9) 0.0280(10) 0.041(12) Uiso 0.51(5) 1 d PD . .
C1SB C 0.8007(18) 0.0614(19) 0.0177(10) 0.108(19) Uiso 0.49(5) 1 d PD . .
Cl3S Cl 0.8295(3) 0.0292(3) 0.0949(3) 0.161(3) Uani 1 1 d D . .
Cl4S Cl 0.8619(4) 0.1153(3) 0.0188(3) 0.162(3) Uani 1 1 d D . .
C2S C 0.1470(10) -0.0174(9) 0.6982(10) 0.090 Uiso 0.693(6) 1 d PD . .
Cl5S Cl 0.2043(3) 0.0354(2) 0.6971(2) 0.0472(17) Uiso 0.693(6) 1 d PD . .
Cl6S Cl 0.1148(3) 0.0242(3) 0.7477(3) 0.076(2) Uiso 0.693(6) 1 d PD . .
C3S C 0.087(2) -0.0089(15) 0.6343(13) 0.090 Uiso 0.307(6) 1 d PD . .
Cl7S Cl 0.1322(11) 0.0516(9) 0.6851(9) 0.139(8) Uiso 0.307(6) 1 d PD . .
Cl8S Cl 0.0956(14) -0.0643(11) 0.6917(11) 0.210(12) Uiso 0.307(6) 1 d PD . .
O1S O 0.9454(5) 0.2685(4) 0.1747(4) 0.067(3) Uiso 1 1 d . . .
C4S C 0.9928(8) 0.2172(7) 0.2646(7) 0.080(5) Uiso 1 1 d . . .
C5S C 0.9471(7) 0.2246(6) 0.2033(6) 0.044(4) Uiso 1 1 d . . .
C6S C 0.8908(8) 0.1784(6) 0.1755(6) 0.066(5) Uiso 1 1 d . . .

loop_
_atom_site_aniso_label
_atom_site_aniso_U_11
_atom_site_aniso_U_22
_atom_site_aniso_U_33
_atom_site_aniso_U_23
_atom_site_aniso_U_13
_atom_site_aniso_U_12
Au1 0.0345(3) 0.0232(3) 0.0234(3) 0.0038(2) 0.0143(3) -0.0012(3)
Au2 0.0275(3) 0.0196(3) 0.0237(3) 0.0012(2) 0.0081(2) 0.0033(2)
Rh1 0.0268(6) 0.0196(5) 0.0210(6) 0.0012(4) 0.0119(5) 0.0014(5)
Rh2 0.0226(6) 0.0129(5) 0.0203(6) 0.0015(4) 0.0074(5) 0.0002(4)
Rh3 0.0245(6) 0.0150(5) 0.0174(6) 0.0029(4) 0.0076(5) -0.0011(5)
Rh4 0.0249(6) 0.0173(5) 0.0200(6) 0.0000(4) 0.0101(5) 0.0010(5)
S1 0.024(2) 0.0163(16) 0.0238(18) -0.0007(13) 0.0110(15) -0.0004(14)
S2 0.027(2) 0.0171(16) 0.0227(18) -0.0023(14) 0.0125(16) 0.0005(14)
S3 0.034(2) 0.0175(16) 0.0230(18) 0.0007(14) 0.0155(16) 0.0009(15)
S4 0.024(2) 0.0189(16) 0.0226(18) 0.0014(14) 0.0104(15) 0.0017(14)
N1 0.022(6) 0.019(5) 0.020(6) 0.003(4) 0.010(5) 0.002(5)
N2 0.021(6) 0.013(5) 0.027(6) -0.004(4) 0.010(5) -0.005(5)
C1 0.019(5) 0.017(4) 0.015(4) -0.001(4) 0.002(4) 0.003(4)
C2 0.027(5) 0.015(4) 0.019(4) 0.000(4) 0.006(4) 0.002(4)
C3 0.021(5) 0.014(4) 0.017(4) 0.002(4) 0.004(4) 0.002(4)
C4 0.022(8) 0.017(6) 0.028(7) -0.008(6) 0.011(6) 0.001(6)
C5 0.015(5) 0.019(4) 0.019(5) 0.002(4) 0.003(4) 0.002(4)
C6 0.020(5) 0.020(4) 0.022(5) -0.002(4) 0.007(4) 0.001(4)
C7 0.021(5) 0.014(4) 0.021(4) 0.004(4) 0.009(4) 0.005(4)
C8 0.037(9) 0.027(7) 0.015(7) 0.004(6) 0.016(6) -0.008(6)
C9 0.031(9) 0.021(7) 0.019(7) 0.003(6) 0.009(6) 0.004(6)
C10 0.029(8) 0.007(6) 0.019(7) 0.005(5) 0.012(6) 0.004(5)
C11 0.022(8) 0.019(6) 0.025(7) -0.009(6) 0.012(6) -0.002(6)
C12 0.033(9) 0.018(6) 0.028(8) 0.006(6) 0.021(7) 0.006(6)
C13 0.034(9) 0.015(6) 0.036(8) 0.006(6) 0.015(7) 0.003(6)
C14 0.035(5) 0.029(5) 0.021(5) -0.001(4) 0.012(4) 0.000(4)
C15 0.016(8) 0.022(7) 0.037(8) 0.003(6) 0.016(6) 0.002(6)
C16 0.037(9) 0.024(7) 0.033(8) 0.012(6) 0.024(7) 0.010(6)
C17 0.023(5) 0.020(4) 0.023(5) 0.003(4) 0.009(4) -0.003(4)
C18 0.020(5) 0.015(4) 0.020(4) -0.001(4) 0.010(4) -0.002(4)
C19 0.020(5) 0.019(4) 0.013(4) 0.002(4) 0.010(4) -0.003(4)
C20 0.018(8) 0.022(7) 0.031(8) 0.010(6) 0.008(6) 0.002(6)
C21 0.016(7) 0.017(6) 0.026(7) 0.006(6) 0.011(6) 0.002(6)
C22 0.018(7) 0.024(7) 0.021(7) -0.006(6) 0.014(6) -0.006(6)
C23 0.020(5) 0.016(4) 0.013(4) 0.007(4) 0.004(4) -0.003(4)
C24 0.020(5) 0.018(4) 0.012(4) 0.001(4) 0.008(4) 0.000(4)
C25 0.015(7) 0.028(7) 0.016(7) -0.005(5) 0.008(6) 0.000(6)
C26 0.022(5) 0.023(4) 0.010(4) 0.001(4) 0.006(4) -0.001(4)
C27 0.017(7) 0.026(7) 0.013(7) 0.014(5) 0.003(6) 0.009(6)
C28 0.013(7) 0.020(6) 0.017(7) 0.003(5) -0.001(6) 0.002(5)
C29 0.046(10) 0.036(8) 0.021(7) 0.005(6) 0.022(7) -0.005(7)
C30 0.021(8) 0.019(6) 0.026(7) -0.011(6) 0.011(6) 0.001(6)
C31 0.039(9) 0.029(7) 0.011(7) 0.004(6) 0.005(6) 0.006(7)
C32 0.041(10) 0.027(7) 0.043(9) -0.018(7) 0.026(8) -0.020(7)
C33 0.035(9) 0.022(7) 0.018(7) 0.004(6) 0.020(7) 0.000(6)
C34 0.048(10) 0.031(7) 0.032(8) 0.006(6) 0.032(8) 0.011(7)
C35 0.043(10) 0.013(6) 0.031(8) 0.001(6) 0.020(7) 0.007(6)
C36 0.029(9) 0.025(7) 0.040(9) -0.007(6) 0.023(7) 0.001(7)
C37 0.032(9) 0.037(8) 0.030(8) -0.006(6) 0.023(7) 0.001(7)
C38 0.037(5) 0.041(5) 0.043(5) -0.002(4) 0.020(4) 0.011(4)
C39 0.032(9) 0.026(7) 0.032(8) 0.008(6) 0.017(7) -0.002(7)
C40 0.029(5) 0.027(5) 0.019(5) -0.006(4) 0.010(4) 0.000(4)
C41 0.025(5) 0.019(4) 0.019(5) 0.002(4) 0.008(4) 0.000(4)
C42 0.038(9) 0.024(7) 0.024(8) 0.002(6) 0.014(7) 0.005(7)
C43 0.040(9) 0.009(6) 0.021(8) -0.003(6) 0.002(7) 0.002(6)
C44 0.029(9) 0.036(8) 0.018(8) 0.011(6) -0.003(6) -0.015(7)
C45 0.033(8) 0.007(6) 0.014(7) 0.001(5) 0.002(6) 0.001(6)
C46 0.018(5) 0.012(4) 0.020(4) 0.004(4) 0.005(4) 0.001(4)
C47 0.015(5) 0.018(4) 0.022(5) 0.003(4) 0.009(4) -0.005(4)
C48 0.026(8) 0.022(7) 0.036(8) 0.002(6) 0.014(7) 0.001(6)
C49 0.026(5) 0.030(5) 0.024(5) 0.007(4) 0.007(4) 0.004(4)
C50 0.037(5) 0.037(5) 0.030(5) 0.007(4) 0.013(4) 0.001(4)
C51 0.023(8) 0.027(7) 0.029(8) -0.005(6) 0.012(7) -0.007(6)
C52 0.022(8) 0.009(6) 0.023(7) 0.003(5) 0.008(6) -0.005(5)
C53 0.034(9) 0.033(8) 0.019(8) -0.009(6) 0.007(7) 0.003(7)
C54 0.051(11) 0.038(9) 0.030(9) 0.010(7) 0.023(8) -0.003(8)
C55 0.060(12) 0.062(11) 0.062(11) -0.004(9) 0.054(10) -0.012(9)
C56 0.040(11) 0.060(10) 0.036(10) 0.003(8) 0.017(8) 0.017(9)
C57 0.021(9) 0.048(9) 0.034(9) -0.011(7) 0.023(7) -0.002(7)
C58 0.033(9) 0.037(8) 0.033(8) -0.001(7) 0.020(7) -0.004(7)
P1 0.033(2) 0.0259(19) 0.023(2) 0.0014(16) 0.0116(17) -0.0008(17)
C59 0.043(10) 0.040(8) 0.013(7) 0.013(6) 0.013(7) 0.023(7)
C60 0.041(9) 0.029(7) 0.022(8) 0.009(6) 0.010(7) 0.008(7)
C61 0.056(12) 0.062(10) 0.043(10) 0.018(8) 0.035(9) 0.010(9)
C62 0.041(11) 0.089(13) 0.051(11) 0.034(10) 0.005(9) 0.009(10)
C63 0.048(12) 0.092(13) 0.052(11) 0.057(10) 0.001(9) 0.000(10)
C64 0.063(13) 0.059(11) 0.046(11) 0.021(8) 0.017(9) -0.002(10)
C65 0.033(8) 0.016(6) 0.019(7) 0.000(6) 0.011(6) -0.006(6)
C66 0.058(10) 0.005(6) 0.033(8) 0.005(6) 0.022(8) 0.003(6)
C67 0.049(10) 0.049(9) 0.015(8) -0.008(7) 0.011(7) -0.020(8)
C68 0.046(10) 0.036(8) 0.030(9) -0.002(7) 0.028(8) -0.009(8)
C69 0.052(11) 0.036(8) 0.054(10) 0.010(8) 0.037(9) 0.005(8)
C70 0.022(8) 0.044(8) 0.029(8) -0.007(7) 0.015(7) -0.006(7)
C71 0.028(9) 0.035(8) 0.020(7) 0.011(6) 0.010(6) 0.003(7)
C72 0.062(12) 0.015(7) 0.060(10) 0.010(7) 0.036(9) 0.008(7)
C73 0.084(14) 0.020(8) 0.074(11) 0.020(7) 0.059(11) 0.012(9)
C74 0.044(11) 0.053(10) 0.047(10) 0.025(8) 0.033(8) 0.033(8)
C75 0.047(11) 0.038(9) 0.047(10) 0.002(7) 0.028(8) 0.011(8)
C76 0.031(9) 0.041(8) 0.029(8) 0.000(6) 0.015(7) 0.009(7)
P2 0.030(2) 0.0217(18) 0.031(2) -0.0003(16) 0.0063(18) 0.0014(17)
C77 0.037(9) 0.018(7) 0.026(8) -0.001(6) 0.008(7) -0.001(7)
C78 0.054(12) 0.056(10) 0.065(11) -0.033(8) 0.030(9) -0.017(9)
C79 0.055(12) 0.047(10) 0.086(13) -0.015(9) 0.038(10) 0.000(9)
C80 0.030(11) 0.095(14) 0.057(11) -0.012(10) 0.018(9) -0.016(10)
C81 0.032(10) 0.036(9) 0.056(11) 0.004(7) 0.005(8) -0.008(8)
C82 0.028(10) 0.060(10) 0.034(9) -0.007(8) -0.005(7) 0.001(8)
C83 0.026(8) 0.019(7) 0.028(8) -0.001(6) 0.007(6) 0.003(6)
C84 0.022(8) 0.041(8) 0.044(9) -0.005(7) 0.020(7) 0.005(7)
C85 0.032(5) 0.026(5) 0.032(5) 0.003(4) 0.011(4) 0.001(4)
C86 0.025(8) 0.013(6) 0.061(10) 0.005(7) 0.019(7) 0.002(6)
C87 0.039(10) 0.026(7) 0.040(9) -0.015(7) 0.013(7) -0.001(7)
C88 0.052(10) 0.019(7) 0.037(9) 0.008(6) 0.020(8) 0.007(7)
C89 0.046(10) 0.016(7) 0.031(8) 0.012(6) 0.011(7) 0.007(7)
C90 0.035(9) 0.056(9) 0.023(8) -0.002(7) 0.001(7) 0.006(8)
C91 0.048(11) 0.057(10) 0.031(9) -0.012(8) 0.002(8) 0.011(9)
C92 0.060(12) 0.043(9) 0.035(10) -0.004(7) 0.011(9) -0.006(9)
C93 0.043(11) 0.043(9) 0.046(10) 0.000(8) 0.027(9) -0.010(8)
C94 0.037(10) 0.041(9) 0.039(9) 0.001(7) 0.003(8) -0.019(8)
F1 0.058(6) 0.039(4) 0.062(5) 0.008(4) 0.043(5) 0.003(4)
F2 0.052(6) 0.056(5) 0.072(6) 0.004(4) 0.051(5) 0.012(4)
F3 0.052(6) 0.040(4) 0.078(6) 0.008(4) 0.047(5) 0.022(4)
F4 0.066(6) 0.033(4) 0.050(5) 0.012(4) 0.038(5) 0.011(4)
F5 0.061(6) 0.021(4) 0.051(5) -0.005(3) 0.034(4) 0.004(4)
F6 0.062(6) 0.017(4) 0.063(5) 0.002(4) 0.030(5) -0.004(4)
F7 0.047(4) 0.018(3) 0.042(4) 0.010(3) 0.013(3) -0.004(3)
F8 0.034(5) 0.033(4) 0.021(4) 0.004(3) 0.011(3) -0.010(4)
F9 0.037(5) 0.029(4) 0.034(4) 0.012(3) 0.010(4) 0.007(4)
F10 0.052(6) 0.052(5) 0.026(4) 0.013(4) 0.011(4) 0.018(4)
F11 0.059(6) 0.058(5) 0.015(4) -0.013(4) 0.012(4) -0.002(4)
F12 0.040(5) 0.042(4) 0.031(4) -0.006(3) 0.021(4) -0.003(4)
F13 0.054(6) 0.045(5) 0.042(5) 0.001(4) 0.032(4) -0.005(4)
F14 0.076(7) 0.049(5) 0.066(6) -0.012(4) 0.053(5) -0.015(5)
F15 0.043(6) 0.099(7) 0.083(6) 0.022(5) 0.049(5) 0.017(5)
F16 0.033(6) 0.090(6) 0.054(6) 0.006(5) 0.017(5) 0.023(5)
Cl1 0.042(3) 0.039(2) 0.030(2) -0.0050(17) 0.0089(19) -0.0040(19)
O1 0.051(7) 0.044(6) 0.050(6) 0.008(5) 0.020(5) -0.022(5)
O2 0.050(7) 0.062(7) 0.039(6) 0.012(5) 0.003(5) -0.016(6)
O3 0.069(8) 0.060(6) 0.027(6) 0.000(5) 0.010(5) -0.025(6)
O4 0.066(9) 0.095(8) 0.100(9) -0.053(7) 0.028(7) 0.027(7)
Cl2 0.151(6) 0.047(3) 0.045(3) -0.011(2) -0.002(3) 0.036(3)
O5 0.223(17) 0.113(10) 0.086(10) 0.043(8) 0.028(10) 0.124(11)
Cl3S 0.177(7) 0.169(6) 0.183(6) -0.080(5) 0.120(6) -0.040(5)
Cl4S 0.206(8) 0.174(6) 0.146(6) -0.009(5) 0.112(6) 0.053(6)

loop_
_atom_type_symbol
_atom_type_description
_atom_type_scat_dispersion_real
_atom_type_scat_dispersion_imag
_atom_type_scat_source
C C 0.0033 0.0016 'International Tables Vol C Tables 4.2.6.8 and 6.1.1.4'
H H 0.0000 0.0000 'International Tables Vol C Tables 4.2.6.8 and 6.1.1.4'
N N 0.0061 0.0033 'International Tables Vol C Tables 4.2.6.8 and 6.1.1.4'
O O 0.0106 0.0060 'International Tables Vol C Tables 4.2.6.8 and 6.1.1.4'
F F 0.0171 0.0103 'International Tables Vol C Tables 4.2.6.8 and 6.1.1.4'
P P 0.1023 0.0942 'International Tables Vol C Tables 4.2.6.8 and 6.1.1.4'
S S 0.1246 0.1234 'International Tables Vol C Tables 4.2.6.8 and 6.1.1.4'
Cl Cl 0.1484 0.1585 'International Tables Vol C Tables 4.2.6.8 and 6.1.1.4'
Rh Rh -1.1178 0.9187 'International Tables Vol C Tables 4.2.6.8 and 6.1.1.4'
Au Au -2.0133 8.8022 'International Tables Vol C Tables 4.2.6.8 and 6.1.1.4'

loop_
_geom_angle_atom_site_label_1
_geom_angle_atom_site_label_2
_geom_angle_atom_site_label_3
_geom_angle
_geom_angle_site_symmetry_1
_geom_angle_site_symmetry_3
_geom_angle_publ_flag
P1 Au1 S3 177.04(12) . . ?
P2 Au2 S2 175.86(11) . . ?
C11 Rh1 C12 36.9(3) . . ?
C11 Rh1 C15 65.6(4) . . ?
C12 Rh1 C15 78.2(4) . . ?
C11 Rh1 C14 77.7(4) . . ?
C12 Rh1 C14 66.5(4) . . ?
C15 Rh1 C14 36.3(3) . . ?
C11 Rh1 S1 87.9(3) . . ?
C12 Rh1 S1 94.8(3) . . ?
C15 Rh1 S1 144.6(3) . . ?
C14 Rh1 S1 161.3(3) . . ?
C11 Rh1 S3 162.4(3) . . ?
C12 Rh1 S3 152.3(3) . . ?
C15 Rh1 S3 98.9(3) . . ?
C14 Rh1 S3 94.7(3) . . ?
S1 Rh1 S3 102.36(11) . . ?
N1 Rh2 C20 98.3(4) . . ?
N1 Rh2 C21 96.6(4) . . ?
C20 Rh2 C21 38.2(3) . . ?
N1 Rh2 C17 156.5(4) . . ?
C20 Rh2 C17 78.4(4) . . ?
C21 Rh2 C17 66.3(4) . . ?
N1 Rh2 C18 159.2(3) . . ?
C20 Rh2 C18 66.0(4) . . ?
C21 Rh2 C18 79.5(4) . . ?
C17 Rh2 C18 37.9(3) . . ?
N1 Rh2 S1 90.2(2) . . ?
C20 Rh2 S1 149.7(3) . . ?
C21 Rh2 S1 168.5(3) . . ?
C17 Rh2 S1 104.5(3) . . ?
C18 Rh2 S1 97.4(3) . . ?
C27 Rh3 N2 151.0(4) . . ?
C27 Rh3 C23 66.2(4) . . ?
N2 Rh3 C23 94.5(4) . . ?
C27 Rh3 C24 78.0(4) . . ?
N2 Rh3 C24 99.9(4) . . ?
C23 Rh3 C24 37.2(3) . . ?
C27 Rh3 C26 37.6(3) . . ?
N2 Rh3 C26 163.0(4) . . ?
C23 Rh3 C26 77.8(4) . . ?
C24 Rh3 C26 64.8(4) . . ?
C27 Rh3 S4 98.7(3) . . ?
N2 Rh3 S4 89.8(3) . . ?
C23 Rh3 S4 153.6(3) . . ?
C24 Rh3 S4 165.4(3) . . ?
C26 Rh3 S4 103.9(3) . . ?
C30 Rh4 C32 65.6(4) . . ?
C30 Rh4 C29 38.9(4) . . ?
C32 Rh4 C29 77.6(4) . . ?
C30 Rh4 C33 78.2(4) . . ?
C32 Rh4 C33 36.8(4) . . ?
C29 Rh4 C33 64.9(4) . . ?
C30 Rh4 S2 160.9(3) . . ?
C32 Rh4 S2 97.6(3) . . ?
C29 Rh4 S2 150.5(3) . . ?
C33 Rh4 S2 93.8(3) . . ?
C30 Rh4 S4 89.6(3) . . ?
C32 Rh4 S4 145.3(3) . . ?
C29 Rh4 S4 98.5(3) . . ?
C33 Rh4 S4 163.3(3) . . ?
S2 Rh4 S4 101.17(10) . . ?
C10 S1 Rh2 107.8(4) . . ?
C10 S1 Rh1 111.2(3) . . ?
Rh2 S1 Rh1 81.12(9) . . ?
C6 S2 Au2 98.7(4) . . ?
C6 S2 Rh4 115.3(4) . . ?
Au2 S2 Rh4 81.25(10) . . ?
C1 S3 Au1 98.4(4) . . ?
C1 S3 Rh1 114.5(4) . . ?
Au1 S3 Rh1 82.59(10) . . ?
C5 S4 Rh3 106.3(4) . . ?
C5 S4 Rh4 111.9(4) . . ?
Rh3 S4 Rh4 83.42(9) . . ?
C5 N1 C1 118.7(9) . . ?
C5 N1 Rh2 122.5(7) . . ?
C1 N1 Rh2 118.8(7) . . ?
C6 N2 C10 119.2(9) . . ?
C6 N2 Rh3 120.1(7) . . ?
C10 N2 Rh3 120.7(7) . . ?
C2 C1 N1 120.1(10) . . ?
C2 C1 S3 123.5(9) . . ?
N1 C1 S3 116.3(8) . . ?
C1 C2 C3 122.1(10) . . ?
C1 C2 H2 119.0 . . ?
C3 C2 H2 119.0 . . ?
C4 C3 C2 118.1(10) . . ?
C4 C3 H3 120.9 . . ?
C2 C3 H3 120.9 . . ?
C3 C4 C5 118.5(10) . . ?
C3 C4 H4 120.7 . . ?
C5 C4 H4 120.7 . . ?
N1 C5 C4 122.3(10) . . ?
N1 C5 S4 116.1(8) . . ?
C4 C5 S4 121.6(9) . . ?
N2 C6 C7 122.2(10) . . ?
N2 C6 S2 116.2(8) . . ?
C7 C6 S2 121.5(8) . . ?
C6 C7 C8 119.1(10) . . ?
C6 C7 H7 120.5 . . ?
C8 C7 H7 120.5 . . ?
C9 C8 C7 118.7(10) . . ?
C9 C8 H8 120.6 . . ?
C7 C8 H8 120.6 . . ?
C10 C9 C8 118.5(10) . . ?
C10 C9 H9 120.7 . . ?
C8 C9 H9 120.7 . . ?
N2 C10 C9 122.1(9) . . ?
N2 C10 S1 115.6(7) . . ?
C9 C10 S1 122.2(8) . . ?
C12 C11 C16 114.9(10) . . ?
C12 C11 Rh1 71.8(7) . . ?
C16 C11 Rh1 97.6(7) . . ?
C12 C11 H11 122.5 . . ?
C16 C11 H11 122.5 . . ?
Rh1 C11 H11 99.7 . . ?
C11 C12 C13 110.9(9) . . ?
C11 C12 Rh1 71.3(7) . . ?
C13 C12 Rh1 94.1(7) . . ?
C11 C12 H12 124.5 . . ?
C13 C12 H12 124.5 . . ?
Rh1 C12 H12 102.7 . . ?
C14 C13 C35 110.4(9) . . ?
C14 C13 C12 102.9(9) . . ?
C35 C13 C12 107.5(9) . . ?
C14 C13 H13 111.9 . . ?
C35 C13 H13 111.9 . . ?
C12 C13 H13 111.9 . . ?
C15 C14 C13 112.7(11) . . ?
C15 C14 Rh1 70.6(6) . . ?
C13 C14 Rh1 94.2(7) . . ?
C15 C14 H14 123.6 . . ?
C13 C14 H14 123.7 . . ?
Rh1 C14 H14 103.5 . . ?
C14 C15 C16 113.9(11) . . ?
C14 C15 Rh1 73.2(6) . . ?
C16 C15 Rh1 95.9(7) . . ?
C14 C15 H15 123.1 . . ?
C16 C15 H15 123.1 . . ?
Rh1 C15 H15 99.9 . . ?
C40 C16 C11 107.9(9) . . ?
C40 C16 C15 108.5(9) . . ?
C11 C16 C15 98.5(9) . . ?
C40 C16 H16 113.6 . . ?
C11 C16 H16 113.6 . . ?
C15 C16 H16 113.6 . . ?
C18 C17 C22 114.0(10) . . ?
C18 C17 Rh2 71.1(6) . . ?
C22 C17 Rh2 96.6(7) . . ?
C18 C17 H17 123.0 . . ?
C22 C17 H17 123.0 . . ?
Rh2 C17 H17 101.0 . . ?
C17 C18 C19 112.0(10) . . ?
C17 C18 Rh2 70.9(6) . . ?
C19 C18 Rh2 94.8(6) . . ?
C17 C18 H18 124.0 . . ?
C19 C18 H18 124.0 . . ?
Rh2 C18 H18 102.6 . . ?
C20 C19 C41 108.5(9) . . ?
C20 C19 C18 100.4(8) . . ?
C41 C19 C18 108.8(8) . . ?
C20 C19 H19 112.8 . . ?
C41 C19 H19 112.8 . . ?
C18 C19 H19 112.8 . . ?
C21 C20 C19 114.6(9) . . ?
C21 C20 Rh2 71.0(6) . . ?
C19 C20 Rh2 96.8(7) . . ?
C21 C20 H20 122.7 . . ?
C19 C20 H20 122.7 . . ?
Rh2 C20 H20 101.0 . . ?
C20 C21 C22 111.5(10) . . ?
C20 C21 Rh2 70.8(6) . . ?
C22 C21 Rh2 96.1(6) . . ?
C20 C21 H21 124.3 . . ?
C22 C21 H21 124.3 . . ?
Rh2 C21 H21 101.4 . . ?
C17 C22 C46 108.9(9) . . ?
C17 C22 C21 99.1(8) . . ?
C46 C22 C21 107.0(8) . . ?
C17 C22 H22 113.6 . . ?
C46 C22 H22 113.6 . . ?
C21 C22 H22 113.6 . . ?
C24 C23 C28 113.7(9) . . ?
C24 C23 Rh3 72.3(6) . . ?
C28 C23 Rh3 94.7(6) . . ?
C24 C23 H23 123.2 . . ?
C28 C23 H23 123.2 . . ?
Rh3 C23 H23 101.8 . . ?
C23 C24 C25 113.3(9) . . ?
C23 C24 Rh3 70.6(6) . . ?
C25 C24 Rh3 96.7(7) . . ?
C23 C24 H24 123.4 . . ?
C25 C24 H24 123.4 . . ?
Rh3 C24 H24 101.3 . . ?
C26 C25 C24 99.6(8) . . ?
C26 C25 C47 107.4(8) . . ?
C24 C25 C47 107.3(8) . . ?
C26 C25 H25 113.8 . . ?
C24 C25 H25 113.8 . . ?
C47 C25 H25 113.8 . . ?
C27 C26 C25 113.6(10) . . ?
C27 C26 Rh3 69.2(6) . . ?
C25 C26 Rh3 97.0(6) . . ?
C27 C26 H26 123.2 . . ?
C25 C26 H26 123.2 . . ?
Rh3 C26 H26 102.3 . . ?
C26 C27 C28 113.9(10) . . ?
C26 C27 Rh3 73.2(6) . . ?
C28 C27 Rh3 96.8(7) . . ?
C26 C27 H27 123.0 . . ?
C28 C27 H27 123.0 . . ?
Rh3 C27 H27 99.0 . . ?
C27 C28 C52 111.0(8) . . ?
C27 C28 C23 99.3(8) . . ?
C52 C28 C23 105.1(9) . . ?
C27 C28 H28 113.4 . . ?
C52 C28 H28 113.4 . . ?
C23 C28 H28 113.4 . . ?
C30 C29 C34 113.3(10) . . ?
C30 C29 Rh4 69.7(7) . . ?
C34 C29 Rh4 98.5(8) . . ?
C30 C29 H29 123.4 . . ?
C34 C29 H29 123.4 . . ?
Rh4 C29 H29 100.4 . . ?
C29 C30 C31 112.4(9) . . ?
C29 C30 Rh4 71.4(6) . . ?
C31 C30 Rh4 98.2(7) . . ?
C29 C30 H30 123.8 . . ?
C31 C30 H30 123.8 . . ?
Rh4 C30 H30 99.1 . . ?
C53 C31 C30 109.3(9) . . ?
C53 C31 C32 109.2(10) . . ?
C30 C31 C32 96.6(8) . . ?
C53 C31 H31 113.5 . . ?
C30 C31 H31 113.5 . . ?
C32 C31 H31 113.5 . . ?
C33 C32 C31 114.6(11) . . ?
C33 C32 Rh4 74.4(7) . . ?
C31 C32 Rh4 97.3(6) . . ?
C33 C32 H32 122.7 . . ?
C31 C32 H32 122.7 . . ?
Rh4 C32 H32 97.6 . . ?
C32 C33 C34 112.9(10) . . ?
C32 C33 Rh4 68.8(7) . . ?
C34 C33 Rh4 95.9(7) . . ?
C32 C33 H33 123.6 . . ?
C34 C33 H33 123.6 . . ?
Rh4 C33 H33 103.5 . . ?
C58 C34 C33 107.9(10) . . ?
C58 C34 C29 109.3(9) . . ?
C33 C34 C29 98.9(10) . . ?
C58 C34 H34 113.2 . . ?
C33 C34 H34 113.2 . . ?
C29 C34 H34 113.2 . . ?
C36 C35 C40 118.9(11) . . ?
C36 C35 C13 130.6(11) . . ?
C40 C35 C13 110.4(10) . . ?
C37 C36 F1 117.3(11) . . ?
C37 C36 C35 122.8(12) . . ?
F1 C36 C35 119.9(11) . . ?
F2 C37 C36 122.2(11) . . ?
F2 C37 C38 119.1(12) . . ?
C36 C37 C38 118.6(12) . . ?
F3 C38 C37 120.9(12) . . ?
F3 C38 C39 119.2(12) . . ?
C37 C38 C39 119.9(12) . . ?
F4 C39 C40 122.0(11) . . ?
F4 C39 C38 117.7(11) . . ?
C40 C39 C38 120.3(11) . . ?
C39 C40 C35 119.5(11) . . ?
C39 C40 C16 126.8(11) . . ?
C35 C40 C16 113.6(10) . . ?
C42 C41 C46 119.8(10) . . ?
C42 C41 C19 128.2(10) . . ?
C46 C41 C19 112.0(9) . . ?
C41 C42 F5 120.6(10) . . ?
C41 C42 C43 121.9(11) . . ?
F5 C42 C43 117.5(10) . . ?
F6 C43 C42 121.6(11) . . ?
F6 C43 C44 120.4(10) . . ?
C42 C43 C44 118.0(10) . . ?
C45 C44 F7 120.4(11) . . ?
C45 C44 C43 120.8(11) . . ?
F7 C44 C43 118.9(11) . . ?
C44 C45 F8 118.1(10) . . ?
C44 C45 C46 119.6(11) . . ?
F8 C45 C46 122.3(9) . . ?
C45 C46 C41 120.0(10) . . ?
C45 C46 C22 125.1(10) . . ?
C41 C46 C22 114.9(9) . . ?
C52 C47 C48 117.0(10) . . ?
C52 C47 C25 115.1(10) . . ?
C48 C47 C25 127.9(10) . . ?
C49 C48 F9 119.6(11) . . ?
C49 C48 C47 121.9(11) . . ?
F9 C48 C47 118.5(10) . . ?
C50 C49 F10 120.1(11) . . ?
C50 C49 C48 121.0(12) . . ?
F10 C49 C48 118.9(11) . . ?
F11 C50 C49 121.0(12) . . ?
F11 C50 C51 121.6(12) . . ?
C49 C50 C51 117.5(12) . . ?
F12 C51 C52 118.7(10) . . ?
F12 C51 C50 118.0(10) . . ?
C52 C51 C50 123.1(11) . . ?
C47 C52 C51 119.4(11) . . ?
C47 C52 C28 111.9(10) . . ?
C51 C52 C28 128.4(10) . . ?
C54 C53 C58 117.9(13) . . ?
C54 C53 C31 128.9(12) . . ?
C58 C53 C31 113.1(10) . . ?
C55 C54 F13 119.3(12) . . ?
C55 C54 C53 122.6(14) . . ?
F13 C54 C53 118.1(13) . . ?
C54 C55 F14 120.0(15) . . ?
C54 C55 C56 118.8(13) . . ?
F14 C55 C56 121.2(14) . . ?
F15 C56 C57 120.7(13) . . ?
F15 C56 C55 117.5(12) . . ?
C57 C56 C55 121.8(14) . . ?
F16 C57 C56 119.0(12) . . ?
F16 C57 C58 123.3(11) . . ?
C56 C57 C58 117.7(13) . . ?
C57 C58 C53 121.1(11) . . ?
C57 C58 C34 125.3(12) . . ?
C53 C58 C34 113.6(12) . . ?
C65 P1 C59 104.5(6) . . ?
C65 P1 C71 107.9(6) . . ?
C59 P1 C71 107.4(5) . . ?
C65 P1 Au1 113.0(4) . . ?
C59 P1 Au1 113.0(5) . . ?
C71 P1 Au1 110.6(4) . . ?
C64 C59 C60 117.6(12) . . ?
C64 C59 P1 121.7(10) . . ?
C60 C59 P1 120.6(11) . . ?
C61 C60 C59 121.1(13) . . ?
C61 C60 H60 119.4 . . ?
C59 C60 H60 119.4 . . ?
C60 C61 C62 118.9(13) . . ?
C60 C61 H61 120.6 . . ?
C62 C61 H61 120.6 . . ?
C63 C62 C61 119.7(14) . . ?
C63 C62 H62 120.2 . . ?
C61 C62 H62 120.2 . . ?
C62 C63 C64 121.9(16) . . ?
C62 C63 H63 119.0 . . ?
C64 C63 H63 119.0 . . ?
C63 C64 C59 120.6(13) . . ?
C63 C64 H64 119.7 . . ?
C59 C64 H64 119.7 . . ?
C70 C65 C66 119.0(11) . . ?
C70 C65 P1 122.4(10) . . ?
C66 C65 P1 118.5(9) . . ?
C67 C66 C65 120.2(11) . . ?
C67 C66 H66 119.9 . . ?
C65 C66 H66 119.9 . . ?
C68 C67 C66 118.1(12) . . ?
C68 C67 H67 121.0 . . ?
C66 C67 H67 121.0 . . ?
C69 C68 C67 121.4(12) . . ?
C69 C68 H68 119.3 . . ?
C67 C68 H68 119.3 . . ?
C68 C69 C70 119.1(13) . . ?
C68 C69 H69 120.4 . . ?
C70 C69 H69 120.4 . . ?
C65 C70 C69 121.9(12) . . ?
C65 C70 H70 119.0 . . ?
C69 C70 H70 119.0 . . ?
C76 C71 C72 119.0(12) . . ?
C76 C71 P1 125.1(10) . . ?
C72 C71 P1 115.8(10) . . ?
C73 C72 C71 118.4(13) . . ?
C73 C72 H72 120.8 . . ?
C71 C72 H72 120.8 . . ?
C72 C73 C74 121.9(13) . . ?
C72 C73 H73 119.0 . . ?
C74 C73 H73 119.0 . . ?
C73 C74 C75 119.0(13) . . ?
C73 C74 H74 120.5 . . ?
C75 C74 H74 120.5 . . ?
C76 C75 C74 120.1(14) . . ?
C76 C75 H75 120.0 . . ?
C74 C75 H75 120.0 . . ?
C75 C76 C71 121.4(12) . . ?
C75 C76 H76 119.3 . . ?
C71 C76 H76 119.3 . . ?
C83 P2 C77 106.7(6) . . ?
C83 P2 C89 107.0(5) . . ?
C77 P2 C89 109.5(6) . . ?
C83 P2 Au2 113.3(4) . . ?
C77 P2 Au2 110.5(4) . . ?
C89 P2 Au2 109.7(4) . . ?
C78 C77 C82 115.3(13) . . ?
C78 C77 P2 125.0(10) . . ?
C82 C77 P2 119.1(10) . . ?
C77 C78 C79 124.9(14) . . ?
C77 C78 H78 117.6 . . ?
C79 C78 H78 117.6 . . ?
C80 C79 C78 118.7(14) . . ?
C80 C79 H79 120.6 . . ?
C78 C79 H79 120.6 . . ?
C79 C80 C81 119.2(15) . . ?
C79 C80 H80 120.4 . . ?
C81 C80 H80 120.4 . . ?
C80 C81 C82 120.0(14) . . ?
C80 C81 H81 120.0 . . ?
C82 C81 H81 120.0 . . ?
C81 C82 C77 121.9(14) . . ?
C81 C82 H82 119.1 . . ?
C77 C82 H82 119.1 . . ?
C88 C83 C84 120.8(10) . . ?
C88 C83 P2 117.1(9) . . ?
C84 C83 P2 122.1(9) . . ?
C85 C84 C83 118.8(11) . . ?
C85 C84 H84 120.6 . . ?
C83 C84 H84 120.6 . . ?
C84 C85 C86 122.6(12) . . ?
C84 C85 H85 118.7 . . ?
C86 C85 H85 118.7 . . ?
C87 C86 C85 120.3(11) . . ?
C87 C86 H86 119.8 . . ?
C85 C86 H86 119.8 . . ?
C86 C87 C88 118.5(11) . . ?
C86 C87 H87 120.8 . . ?
C88 C87 H87 120.8 . . ?
C83 C88 C87 119.0(11) . . ?
C83 C88 H88 120.5 . . ?
C87 C88 H88 120.5 . . ?
C90 C89 C94 117.2(12) . . ?
C90 C89 P2 124.7(11) . . ?
C94 C89 P2 118.0(10) . . ?
C91 C90 C89 119.0(14) . . ?
C91 C90 H90 120.5 . . ?
C89 C90 H90 120.5 . . ?
C92 C91 C90 122.5(14) . . ?
C92 C91 H91 118.7 . . ?
C90 C91 H91 118.7 . . ?
C93 C92 C91 119.3(14) . . ?
C93 C92 H92 120.3 . . ?
C91 C92 H92 120.3 . . ?
C92 C93 C94 119.8(14) . . ?
C92 C93 H93 120.1 . . ?
C94 C93 H93 120.1 . . ?
C89 C94 C93 122.0(13) . . ?
C89 C94 H94 119.0 . . ?
C93 C94 H94 119.0 . . ?
O2 Cl1 O3 108.6(6) . . ?
O2 Cl1 O4 110.1(6) . . ?
O3 Cl1 O4 109.5(6) . . ?
O2 Cl1 O1 111.0(5) . . ?
O3 Cl1 O1 109.2(5) . . ?
O4 Cl1 O1 108.4(6) . . ?
O7B Cl2 O6B 114.9(13) . . ?
O7B Cl2 O8B 104.2(12) . . ?
O6B Cl2 O8B 122.8(16) . . ?
O6A Cl2 O5 110.4(10) . . ?
O7B Cl2 O5 101.3(10) . . ?
O6B Cl2 O5 102.3(11) . . ?
O8B Cl2 O5 109.2(12) . . ?
O6A Cl2 O7A 108.1(13) . . ?
O5 Cl2 O7A 120.2(12) . . ?
O6A Cl2 O8A 103.8(17) . . ?
O5 Cl2 O8A 104.8(15) . . ?
O7A Cl2 O8A 108.2(15) . . ?
C1SB C1SA Cl3S 80.3(17) . . ?
C1SB C1SA Cl4S 75.0(16) . . ?
Cl3S C1SA Cl4S 111.8(10) . . ?
C1SA C1SB Cl4S 74.4(17) . . ?
C1SA C1SB Cl3S 69.1(16) . . ?
Cl4S C1SB Cl3S 107.2(12) . . ?
Cl8S C2S Cl7S 123(2) . . ?
Cl8S C2S C3S 70.9(14) . . ?
Cl7S C2S C3S 70.3(14) . . ?
Cl8S C2S Cl5S 173.6(17) . . ?
Cl7S C2S Cl5S 56.7(10) . . ?
C3S C2S Cl5S 104.2(17) . . ?
Cl8S C2S Cl6S 84.3(12) . . ?
Cl7S C2S Cl6S 63.6(10) . . ?
C3S C2S Cl6S 99(2) . . ?
Cl5S C2S Cl6S 100.7(9) . . ?
Cl7S Cl5S C2S 55.2(9) . . ?
Cl7S Cl6S C2S 49.0(8) . . ?
Cl7S Cl6S Cl8S 80.4(9) . . ?
C2S C3S Cl8S 52.6(13) . . ?
C2S C3S Cl7S 53.8(12) . . ?
Cl8S C3S Cl7S 96.7(17) . . ?
C2S Cl7S Cl5S 68.1(11) . . ?
C2S Cl7S C3S 55.9(16) . . ?
Cl5S Cl7S C3S 102(2) . . ?
C2S Cl7S Cl6S 67.4(9) . . ?
Cl5S Cl7S Cl6S 110.3(12) . . ?
C3S Cl7S Cl6S 94.0(15) . . ?
C2S Cl8S C3S 56.5(17) . . ?
C2S Cl8S Cl6S 54.9(10) . . ?
C3S Cl8S Cl6S 80.0(14) . . ?
O1S C5S C4S 122.9(14) . . ?
O1S C5S C6S 117.4(13) . . ?
C4S C5S C6S 119.0(12) . . ?

loop_
_geom_bond_atom_site_label_1
_geom_bond_atom_site_label_2
_geom_bond_distance
_geom_bond_site_symmetry_2
_geom_bond_publ_flag
Au1 P1 2.254(3) . ?
Au1 S3 2.328(3) . ?
Au2 P2 2.247(3) . ?
Au2 S2 2.330(3) . ?
Rh1 C11 2.120(11) . ?
Rh1 C12 2.126(11) . ?
Rh1 C15 2.145(10) . ?
Rh1 C14 2.176(10) . ?
Rh1 S1 2.366(3) . ?
Rh1 S3 2.370(3) . ?
Rh2 N1 2.113(8) . ?
Rh2 C20 2.133(10) . ?
Rh2 C21 2.137(10) . ?
Rh2 C17 2.156(10) . ?
Rh2 C18 2.158(10) . ?
Rh2 S1 2.358(3) . ?
Rh3 C27 2.107(9) . ?
Rh3 N2 2.115(8) . ?
Rh3 C23 2.123(10) . ?
Rh3 C24 2.145(10) . ?
Rh3 C26 2.157(10) . ?
Rh3 S4 2.363(3) . ?
Rh4 C30 2.110(10) . ?
Rh4 C32 2.129(10) . ?
Rh4 C29 2.133(12) . ?
Rh4 C33 2.199(10) . ?
Rh4 S2 2.374(3) . ?
Rh4 S4 2.380(3) . ?
S1 C10 1.757(10) . ?
S2 C6 1.774(11) . ?
S3 C1 1.752(11) . ?
S4 C5 1.790(10) . ?
N1 C5 1.344(12) . ?
N1 C1 1.365(11) . ?
N2 C6 1.362(12) . ?
N2 C10 1.364(12) . ?
C1 C2 1.334(13) . ?
C2 C3 1.377(13) . ?
C2 H2 0.9500 . ?
C3 C4 1.375(12) . ?
C3 H3 0.9500 . ?
C4 C5 1.374(13) . ?
C4 H4 0.9500 . ?
C6 C7 1.359(13) . ?
C7 C8 1.422(13) . ?
C7 H7 0.9500 . ?
C8 C9 1.404(13) . ?
C8 H8 0.9500 . ?
C9 C10 1.382(13) . ?
C9 H9 0.9500 . ?
C11 C12 1.345(13) . ?
C11 C16 1.514(13) . ?
C11 H11 0.9500 . ?
C12 C13 1.542(13) . ?
C12 H12 0.9500 . ?
C13 C14 1.472(15) . ?
C13 C35 1.518(15) . ?
C13 H13 1.0000 . ?
C14 C15 1.345(13) . ?
C14 H14 0.9500 . ?
C15 C16 1.536(15) . ?
C15 H15 0.9500 . ?
C16 C40 1.502(15) . ?
C16 H16 1.0000 . ?
C17 C18 1.402(13) . ?
C17 C22 1.522(14) . ?
C17 H17 0.9500 . ?
C18 C19 1.537(13) . ?
C18 H18 0.9500 . ?
C19 C20 1.504(14) . ?
C19 C41 1.540(13) . ?
C19 H19 1.0000 . ?
C20 C21 1.397(13) . ?
C20 H20 0.9500 . ?
C21 C22 1.561(13) . ?
C21 H21 0.9500 . ?
C22 C46 1.532(13) . ?
C22 H22 1.0000 . ?
C23 C24 1.360(13) . ?
C23 C28 1.539(13) . ?
C23 H23 0.9500 . ?
C24 C25 1.521(13) . ?
C24 H24 0.9500 . ?
C25 C26 1.496(14) . ?
C25 C47 1.522(13) . ?
C25 H25 1.0000 . ?
C26 C27 1.376(13) . ?
C26 H26 0.9500 . ?
C27 C28 1.490(13) . ?
C27 H27 0.9500 . ?
C28 C52 1.520(14) . ?
C28 H28 1.0000 . ?
C29 C30 1.413(14) . ?
C29 C34 1.531(14) . ?
C29 H29 0.9500 . ?
C30 C31 1.535(13) . ?
C30 H30 0.9500 . ?
C31 C53 1.507(15) . ?
C31 C32 1.540(14) . ?
C31 H31 1.0000 . ?
C32 C33 1.366(15) . ?
C32 H32 0.9500 . ?
C33 C34 1.527(16) . ?
C33 H33 0.9500 . ?
C34 C58 1.509(14) . ?
C34 H34 1.0000 . ?
C35 C36 1.367(15) . ?
C35 C40 1.405(14) . ?
C36 C37 1.357(15) . ?
C36 F1 1.362(12) . ?
C37 F2 1.331(13) . ?
C37 C38 1.391(15) . ?
C38 F3 1.335(13) . ?
C38 C39 1.397(16) . ?
C39 F4 1.345(11) . ?
C39 C40 1.369(15) . ?
C41 C42 1.327(13) . ?
C41 C46 1.376(13) . ?
C42 F5 1.376(11) . ?
C42 C43 1.374(14) . ?
C43 F6 1.358(11) . ?
C43 C44 1.380(15) . ?
C44 C45 1.354(14) . ?
C44 F7 1.365(11) . ?
C45 F8 1.350(11) . ?
C45 C46 1.367(13) . ?
C47 C52 1.364(13) . ?
C47 C48 1.407(14) . ?
C48 C49 1.370(14) . ?
C48 F9 1.399(11) . ?
C49 C50 1.337(15) . ?
C49 F10 1.341(12) . ?
C50 F11 1.320(12) . ?
C50 C51 1.380(15) . ?
C51 F12 1.374(12) . ?
C51 C52 1.378(13) . ?
C53 C54 1.377(15) . ?
C53 C58 1.406(15) . ?
C54 C55 1.336(18) . ?
C54 F13 1.364(13) . ?
C55 F14 1.350(13) . ?
C55 C56 1.403(18) . ?
C56 F15 1.339(14) . ?
C56 C57 1.371(16) . ?
C57 F16 1.303(13) . ?
C57 C58 1.390(16) . ?
P1 C65 1.800(11) . ?
P1 C59 1.811(12) . ?
P1 C71 1.817(12) . ?
C59 C64 1.372(18) . ?
C59 C60 1.387(14) . ?
C60 C61 1.352(16) . ?
C60 H60 0.9500 . ?
C61 C62 1.394(18) . ?
C61 H61 0.9500 . ?
C62 C63 1.319(16) . ?
C62 H62 0.9500 . ?
C63 C64 1.344(17) . ?
C63 H63 0.9500 . ?
C64 H64 0.9500 . ?
C65 C70 1.337(14) . ?
C65 C66 1.425(15) . ?
C66 C67 1.389(14) . ?
C66 H66 0.9500 . ?
C67 C68 1.385(15) . ?
C67 H67 0.9500 . ?
C68 C69 1.380(16) . ?
C68 H68 0.9500 . ?
C69 C70 1.380(15) . ?
C69 H69 0.9500 . ?
C70 H70 0.9500 . ?
C71 C76 1.379(15) . ?
C71 C72 1.404(14) . ?
C72 C73 1.374(16) . ?
C72 H72 0.9500 . ?
C73 C74 1.369(17) . ?
C73 H73 0.9500 . ?
C74 C75 1.383(15) . ?
C74 H74 0.9500 . ?
C75 C76 1.354(15) . ?
C75 H75 0.9500 . ?
C76 H76 0.9500 . ?
P2 C83 1.804(11) . ?
P2 C77 1.803(13) . ?
P2 C89 1.815(12) . ?
C77 C78 1.311(16) . ?
C77 C82 1.389(15) . ?
C78 C79 1.399(17) . ?
C78 H78 0.9500 . ?
C79 C80 1.342(17) . ?
C79 H79 0.9500 . ?
C80 C81 1.362(17) . ?
C80 H80 0.9500 . ?
C81 C82 1.380(16) . ?
C81 H81 0.9500 . ?
C82 H82 0.9500 . ?
C83 C88 1.383(14) . ?
C83 C84 1.410(14) . ?
C84 C85 1.318(14) . ?
C84 H84 0.9500 . ?
C85 C86 1.380(14) . ?
C85 H85 0.9500 . ?
C86 C87 1.382(14) . ?
C86 H86 0.9500 . ?
C87 C88 1.414(14) . ?
C87 H87 0.9500 . ?
C88 H88 0.9500 . ?
C89 C90 1.380(15) . ?
C89 C94 1.388(16) . ?
C90 C91 1.383(15) . ?
C90 H90 0.9500 . ?
C91 C92 1.370(17) . ?
C91 H91 0.9500 . ?
C92 C93 1.319(16) . ?
C92 H92 0.9500 . ?
C93 C94 1.399(15) . ?
C93 H93 0.9500 . ?
C94 H94 0.9500 . ?
Cl1 O2 1.411(9) . ?
Cl1 O3 1.419(8) . ?
Cl1 O4 1.433(9) . ?
Cl1 O1 1.435(8) . ?
Cl2 O6A 1.397(14) . ?
Cl2 O7B 1.417(12) . ?
Cl2 O6B 1.417(14) . ?
Cl2 O8B 1.419(14) . ?
Cl2 O5 1.435(9) . ?
Cl2 O7A 1.452(14) . ?
Cl2 O8A 1.487(16) . ?
O6A O6B 0.90(3) . ?
O7A O7B 0.83(2) . ?
C1SA C1SB 0.96(4) . ?
C1SA Cl3S 1.758(15) . ?
C1SA Cl4S 1.815(16) . ?
C1SB Cl4S 1.820(19) . ?
C1SB Cl3S 1.856(19) . ?
C2S Cl8S 1.52(3) . ?
C2S Cl7S 1.55(2) . ?
C2S C3S 1.59(4) . ?
C2S Cl5S 1.754(16) . ?
C2S Cl6S 1.899(16) . ?
Cl5S Cl7S 1.58(2) . ?
Cl6S Cl7S 1.841(19) . ?
Cl6S Cl8S 2.31(3) . ?
C3S Cl8S 1.804(19) . ?
C3S Cl7S 1.811(19) . ?
O1S C5S 1.182(13) . ?
C4S C5S 1.426(18) . ?
C5S C6S 1.547(18) . ?

loop_
_geom_torsion_atom_site_label_1
_geom_torsion_atom_site_label_2
_geom_torsion_atom_site_label_3
_geom_torsion_atom_site_label_4
_geom_torsion
_geom_torsion_site_symmetry_1
_geom_torsion_site_symmetry_2
_geom_torsion_site_symmetry_3
_geom_torsion_site_symmetry_4
_geom_torsion_publ_flag
N1 Rh2 S1 C10 19.8(4) . . . . ?
C20 Rh2 S1 C10 126.8(7) . . . . ?
C21 Rh2 S1 C10 -106.2(15) . . . . ?
C17 Rh2 S1 C10 -141.6(5) . . . . ?
C18 Rh2 S1 C10 -179.6(4) . . . . ?
N1 Rh2 S1 Rh1 -89.7(2) . . . . ?
C20 Rh2 S1 Rh1 17.2(6) . . . . ?
C21 Rh2 S1 Rh1 144.2(15) . . . . ?
C17 Rh2 S1 Rh1 108.9(3) . . . . ?
C18 Rh2 S1 Rh1 70.8(3) . . . . ?
C11 Rh1 S1 C10 138.0(5) . . . . ?
C12 Rh1 S1 C10 101.7(5) . . . . ?
C15 Rh1 S1 C10 178.0(7) . . . . ?
C14 Rh1 S1 C10 98.6(10) . . . . ?
S3 Rh1 S1 C10 -56.4(4) . . . . ?
C11 Rh1 S1 Rh2 -116.2(3) . . . . ?
C12 Rh1 S1 Rh2 -152.5(3) . . . . ?
C15 Rh1 S1 Rh2 -76.2(6) . . . . ?
C14 Rh1 S1 Rh2 -155.6(9) . . . . ?
S3 Rh1 S1 Rh2 49.39(10) . . . . ?
C30 Rh4 S2 C6 135.8(10) . . . . ?
C32 Rh4 S2 C6 163.3(6) . . . . ?
C29 Rh4 S2 C6 -118.4(7) . . . . ?
C33 Rh4 S2 C6 -159.9(5) . . . . ?
S4 Rh4 S2 C6 12.6(4) . . . . ?
C30 Rh4 S2 Au2 -128.7(9) . . . . ?
C32 Rh4 S2 Au2 -101.1(4) . . . . ?
C29 Rh4 S2 Au2 -22.9(6) . . . . ?
C33 Rh4 S2 Au2 -64.4(3) . . . . ?
S4 Rh4 S2 Au2 108.16(9) . . . . ?
C11 Rh1 S3 C1 136.6(10) . . . . ?
C12 Rh1 S3 C1 -115.0(7) . . . . ?
C15 Rh1 S3 C1 163.5(5) . . . . ?
C14 Rh1 S3 C1 -160.2(5) . . . . ?
S1 Rh1 S3 C1 12.0(4) . . . . ?
C11 Rh1 S3 Au1 -127.5(10) . . . . ?
C12 Rh1 S3 Au1 -19.1(6) . . . . ?
C15 Rh1 S3 Au1 -100.6(3) . . . . ?
C14 Rh1 S3 Au1 -64.3(3) . . . . ?
S1 Rh1 S3 Au1 107.88(9) . . . . ?
C27 Rh3 S4 C5 174.4(5) . . . . ?
N2 Rh3 S4 C5 22.2(4) . . . . ?
C23 Rh3 S4 C5 122.0(7) . . . . ?
C24 Rh3 S4 C5 -109.6(11) . . . . ?
C26 Rh3 S4 C5 -147.6(5) . . . . ?
C27 Rh3 S4 Rh4 63.4(3) . . . . ?
N2 Rh3 S4 Rh4 -88.7(2) . . . . ?
C23 Rh3 S4 Rh4 11.0(6) . . . . ?
C24 Rh3 S4 Rh4 139.5(11) . . . . ?
C26 Rh3 S4 Rh4 101.5(3) . . . . ?
C30 Rh4 S4 C5 139.8(5) . . . . ?
C32 Rh4 S4 C5 -177.6(7) . . . . ?
C29 Rh4 S4 C5 101.8(5) . . . . ?
C33 Rh4 S4 C5 97.0(11) . . . . ?
S2 Rh4 S4 C5 -56.1(4) . . . . ?
C30 Rh4 S4 Rh3 -115.3(3) . . . . ?
C32 Rh4 S4 Rh3 -72.7(6) . . . . ?
C29 Rh4 S4 Rh3 -153.3(3) . . . . ?
C33 Rh4 S4 Rh3 -158.1(10) . . . . ?
S2 Rh4 S4 Rh3 48.77(10) . . . . ?
C20 Rh2 N1 C5 110.0(9) . . . . ?
C21 Rh2 N1 C5 71.5(9) . . . . ?
C17 Rh2 N1 C5 30.2(14) . . . . ?
C18 Rh2 N1 C5 149.2(10) . . . . ?
S1 Rh2 N1 C5 -99.1(8) . . . . ?
C20 Rh2 N1 C1 -71.7(8) . . . . ?
C21 Rh2 N1 C1 -110.2(8) . . . . ?
C17 Rh2 N1 C1 -151.5(9) . . . . ?
C18 Rh2 N1 C1 -32.5(15) . . . . ?
S1 Rh2 N1 C1 79.1(8) . . . . ?
C27 Rh3 N2 C6 -29.5(13) . . . . ?
C23 Rh3 N2 C6 -75.5(9) . . . . ?
C24 Rh3 N2 C6 -112.6(8) . . . . ?
C26 Rh3 N2 C6 -137.6(12) . . . . ?
S4 Rh3 N2 C6 78.4(8) . . . . ?
C27 Rh3 N2 C10 149.4(9) . . . . ?
C23 Rh3 N2 C10 103.3(9) . . . . ?
C24 Rh3 N2 C10 66.2(9) . . . . ?
C26 Rh3 N2 C10 41.2(17) . . . . ?
S4 Rh3 N2 C10 -102.8(8) . . . . ?
C5 N1 C1 C2 -1.8(15) . . . . ?
Rh2 N1 C1 C2 179.9(8) . . . . ?
C5 N1 C1 S3 -179.3(8) . . . . ?
Rh2 N1 C1 S3 2.4(11) . . . . ?
Au1 S3 C1 C2 47.3(10) . . . . ?
Rh1 S3 C1 C2 132.9(9) . . . . ?
Au1 S3 C1 N1 -135.3(8) . . . . ?
Rh1 S3 C1 N1 -49.7(9) . . . . ?
N1 C1 C2 C3 0.4(17) . . . . ?
S3 C1 C2 C3 177.7(8) . . . . ?
C1 C2 C3 C4 2.7(16) . . . . ?
C2 C3 C4 C5 -4.3(15) . . . . ?
C1 N1 C5 C4 0.1(16) . . . . ?
Rh2 N1 C5 C4 178.3(8) . . . . ?
C1 N1 C5 S4 178.0(8) . . . . ?
Rh2 N1 C5 S4 -3.8(12) . . . . ?
C3 C4 C5 N1 3.0(16) . . . . ?
C3 C4 C5 S4 -174.8(8) . . . . ?
Rh3 S4 C5 N1 62.6(9) . . . . ?
Rh4 S4 C5 N1 151.9(7) . . . . ?
Rh3 S4 C5 C4 -119.5(9) . . . . ?
Rh4 S4 C5 C4 -30.1(10) . . . . ?
C10 N2 C6 C7 -2.8(17) . . . . ?
Rh3 N2 C6 C7 176.0(8) . . . . ?
C10 N2 C6 S2 -177.8(8) . . . . ?
Rh3 N2 C6 S2 1.1(12) . . . . ?
Au2 S2 C6 N2 -133.8(8) . . . . ?
Rh4 S2 C6 N2 -49.4(10) . . . . ?
Au2 S2 C6 C7 51.2(10) . . . . ?
Rh4 S2 C6 C7 135.6(9) . . . . ?
N2 C6 C7 C8 4.6(17) . . . . ?
S2 C6 C7 C8 179.3(9) . . . . ?
C6 C7 C8 C9 -5.9(17) . . . . ?
C7 C8 C9 C10 5.5(17) . . . . ?
C6 N2 C10 C9 2.4(17) . . . . ?
Rh3 N2 C10 C9 -176.4(8) . . . . ?
C6 N2 C10 S1 177.6(8) . . . . ?
Rh3 N2 C10 S1 -1.3(12) . . . . ?
C8 C9 C10 N2 -3.8(17) . . . . ?
C8 C9 C10 S1 -178.7(8) . . . . ?
Rh2 S1 C10 N2 62.6(9) . . . . ?
Rh1 S1 C10 N2 149.8(7) . . . . ?
Rh2 S1 C10 C9 -122.3(9) . . . . ?
Rh1 S1 C10 C9 -35.1(11) . . . . ?
C15 Rh1 C11 C12 103.2(7) . . . . ?
C14 Rh1 C11 C12 67.1(7) . . . . ?
S1 Rh1 C11 C12 -100.9(6) . . . . ?
S3 Rh1 C11 C12 132.7(9) . . . . ?
C12 Rh1 C11 C16 -113.8(9) . . . . ?
C15 Rh1 C11 C16 -10.6(6) . . . . ?
C14 Rh1 C11 C16 -46.8(7) . . . . ?
S1 Rh1 C11 C16 145.3(6) . . . . ?
S3 Rh1 C11 C16 18.9(14) . . . . ?
C16 C11 C12 C13 2.8(15) . . . . ?
Rh1 C11 C12 C13 -87.2(9) . . . . ?
C16 C11 C12 Rh1 90.0(9) . . . . ?
C15 Rh1 C12 C11 -64.9(6) . . . . ?
C14 Rh1 C12 C11 -101.1(7) . . . . ?
S1 Rh1 C12 C11 80.0(6) . . . . ?
S3 Rh1 C12 C11 -151.5(5) . . . . ?
C11 Rh1 C12 C13 110.7(9) . . . . ?
C15 Rh1 C12 C13 45.8(6) . . . . ?
C14 Rh1 C12 C13 9.7(6) . . . . ?
S1 Rh1 C12 C13 -169.3(6) . . . . ?
S3 Rh1 C12 C13 -40.8(10) . . . . ?
C11 C12 C13 C14 58.0(12) . . . . ?
Rh1 C12 C13 C14 -13.5(8) . . . . ?
C11 C12 C13 C35 -58.5(13) . . . . ?
Rh1 C12 C13 C35 -130.1(8) . . . . ?
C35 C13 C14 C15 57.0(13) . . . . ?
C12 C13 C14 C15 -57.5(12) . . . . ?
C35 C13 C14 Rh1 127.7(8) . . . . ?
C12 C13 C14 Rh1 13.2(8) . . . . ?
C11 Rh1 C14 C15 65.4(8) . . . . ?
C12 Rh1 C14 C15 102.5(8) . . . . ?
S1 Rh1 C14 C15 105.8(10) . . . . ?
S3 Rh1 C14 C15 -98.6(7) . . . . ?
C11 Rh1 C14 C13 -47.3(7) . . . . ?
C12 Rh1 C14 C13 -10.1(6) . . . . ?
C15 Rh1 C14 C13 -112.6(11) . . . . ?
S1 Rh1 C14 C13 -6.8(15) . . . . ?
S3 Rh1 C14 C13 148.8(6) . . . . ?
C13 C14 C15 C16 -2.7(14) . . . . ?
Rh1 C14 C15 C16 -89.0(8) . . . . ?
C13 C14 C15 Rh1 86.3(8) . . . . ?
C11 Rh1 C15 C14 -102.8(8) . . . . ?
C12 Rh1 C15 C14 -66.1(8) . . . . ?
S1 Rh1 C15 C14 -147.7(6) . . . . ?
S3 Rh1 C15 C14 85.8(7) . . . . ?
C11 Rh1 C15 C16 10.4(6) . . . . ?
C12 Rh1 C15 C16 47.1(7) . . . . ?
C14 Rh1 C15 C16 113.2(11) . . . . ?
S1 Rh1 C15 C16 -34.5(10) . . . . ?
S3 Rh1 C15 C16 -161.0(6) . . . . ?
C12 C11 C16 C40 52.9(13) . . . . ?
Rh1 C11 C16 C40 126.3(8) . . . . ?
C12 C11 C16 C15 -59.7(12) . . . . ?
Rh1 C11 C16 C15 13.7(8) . . . . ?
C14 C15 C16 C40 -51.4(12) . . . . ?
Rh1 C15 C16 C40 -125.6(8) . . . . ?
C14 C15 C16 C11 60.7(11) . . . . ?
Rh1 C15 C16 C11 -13.5(8) . . . . ?
N1 Rh2 C17 C18 149.6(8) . . . . ?
C20 Rh2 C17 C18 65.7(7) . . . . ?
C21 Rh2 C17 C18 103.9(7) . . . . ?
S1 Rh2 C17 C18 -83.4(6) . . . . ?
N1 Rh2 C17 C22 36.5(13) . . . . ?
C20 Rh2 C17 C22 -47.4(6) . . . . ?
C21 Rh2 C17 C22 -9.2(6) . . . . ?
C18 Rh2 C17 C22 -113.1(9) . . . . ?
S1 Rh2 C17 C22 163.5(5) . . . . ?
C22 C17 C18 C19 1.5(12) . . . . ?
Rh2 C17 C18 C19 -87.4(7) . . . . ?
C22 C17 C18 Rh2 88.9(8) . . . . ?
N1 Rh2 C18 C17 -145.4(9) . . . . ?
C20 Rh2 C18 C17 -102.3(7) . . . . ?
C21 Rh2 C18 C17 -64.7(7) . . . . ?
S1 Rh2 C18 C17 104.1(6) . . . . ?
N1 Rh2 C18 C19 -33.8(14) . . . . ?
C20 Rh2 C18 C19 9.4(6) . . . . ?
C21 Rh2 C18 C19 47.0(6) . . . . ?
C17 Rh2 C18 C19 111.7(9) . . . . ?
S1 Rh2 C18 C19 -144.2(5) . . . . ?
C17 C18 C19 C20 58.9(10) . . . . ?
Rh2 C18 C19 C20 -12.5(7) . . . . ?
C17 C18 C19 C41 -54.9(11) . . . . ?
Rh2 C18 C19 C41 -126.3(7) . . . . ?
C41 C19 C20 C21 54.4(12) . . . . ?
C18 C19 C20 C21 -59.6(11) . . . . ?
C41 C19 C20 Rh2 126.6(7) . . . . ?
C18 C19 C20 Rh2 12.6(7) . . . . ?
N1 Rh2 C20 C21 -90.1(7) . . . . ?
C17 Rh2 C20 C21 66.3(7) . . . . ?
C18 Rh2 C20 C21 104.1(7) . . . . ?
S1 Rh2 C20 C21 165.1(5) . . . . ?
N1 Rh2 C20 C19 156.1(6) . . . . ?
C21 Rh2 C20 C19 -113.8(9) . . . . ?
C17 Rh2 C20 C19 -47.5(6) . . . . ?
C18 Rh2 C20 C19 -9.7(6) . . . . ?
S1 Rh2 C20 C19 51.3(9) . . . . ?
C19 C20 C21 C22 -0.3(13) . . . . ?
Rh2 C20 C21 C22 -89.1(8) . . . . ?
C19 C20 C21 Rh2 88.8(8) . . . . ?
N1 Rh2 C21 C20 95.0(7) . . . . ?
C17 Rh2 C21 C20 -101.7(7) . . . . ?
C18 Rh2 C21 C20 -64.3(7) . . . . ?
S1 Rh2 C21 C20 -139.4(13) . . . . ?
N1 Rh2 C21 C22 -154.3(6) . . . . ?
C20 Rh2 C21 C22 110.6(9) . . . . ?
C17 Rh2 C21 C22 9.0(6) . . . . ?
C18 Rh2 C21 C22 46.4(6) . . . . ?
S1 Rh2 C21 C22 -28.8(19) . . . . ?
C18 C17 C22 C46 51.1(12) . . . . ?
Rh2 C17 C22 C46 123.3(7) . . . . ?
C18 C17 C22 C21 -60.5(11) . . . . ?
Rh2 C17 C22 C21 11.7(7) . . . . ?
C20 C21 C22 C17 59.9(10) . . . . ?
Rh2 C21 C22 C17 -11.8(7) . . . . ?
C20 C21 C22 C46 -53.2(11) . . . . ?
Rh2 C21 C22 C46 -124.9(7) . . . . ?
C27 Rh3 C23 C24 102.0(7) . . . . ?
N2 Rh3 C23 C24 -100.5(6) . . . . ?
C26 Rh3 C23 C24 64.2(6) . . . . ?
S4 Rh3 C23 C24 160.9(5) . . . . ?
C27 Rh3 C23 C28 -11.4(6) . . . . ?
N2 Rh3 C23 C28 146.2(6) . . . . ?
C24 Rh3 C23 C28 -113.4(9) . . . . ?
C26 Rh3 C23 C28 -49.2(6) . . . . ?
S4 Rh3 C23 C28 47.5(10) . . . . ?
C28 C23 C24 C25 -1.7(13) . . . . ?
Rh3 C23 C24 C25 -89.1(8) . . . . ?
C28 C23 C24 Rh3 87.3(8) . . . . ?
C27 Rh3 C24 C23 -66.1(6) . . . . ?
N2 Rh3 C24 C23 84.4(6) . . . . ?
C26 Rh3 C24 C23 -103.5(7) . . . . ?
S4 Rh3 C24 C23 -144.8(9) . . . . ?
C27 Rh3 C24 C25 46.2(6) . . . . ?
N2 Rh3 C24 C25 -163.3(6) . . . . ?
C23 Rh3 C24 C25 112.4(9) . . . . ?
C26 Rh3 C24 C25 8.9(6) . . . . ?
S4 Rh3 C24 C25 -32.5(15) . . . . ?
C23 C24 C25 C26 59.9(11) . . . . ?
Rh3 C24 C25 C26 -11.8(7) . . . . ?
C23 C24 C25 C47 -51.8(12) . . . . ?
Rh3 C24 C25 C47 -123.5(7) . . . . ?
C24 C25 C26 C27 -58.6(10) . . . . ?
C47 C25 C26 C27 53.0(11) . . . . ?
C24 C25 C26 Rh3 11.7(7) . . . . ?
C47 C25 C26 Rh3 123.4(7) . . . . ?
N2 Rh3 C26 C27 130.9(12) . . . . ?
C23 Rh3 C26 C27 66.7(7) . . . . ?
C24 Rh3 C26 C27 103.6(7) . . . . ?
S4 Rh3 C26 C27 -86.3(7) . . . . ?
C27 Rh3 C26 C25 -112.6(10) . . . . ?
N2 Rh3 C26 C25 18.3(16) . . . . ?
C23 Rh3 C26 C25 -46.0(6) . . . . ?
C24 Rh3 C26 C25 -9.0(6) . . . . ?
S4 Rh3 C26 C25 161.1(6) . . . . ?
C25 C26 C27 C28 -1.5(12) . . . . ?
Rh3 C26 C27 C28 -90.1(8) . . . . ?
C25 C26 C27 Rh3 88.6(8) . . . . ?
N2 Rh3 C27 C26 -152.9(8) . . . . ?
C23 Rh3 C27 C26 -101.2(8) . . . . ?
C24 Rh3 C27 C26 -64.0(7) . . . . ?
S4 Rh3 C27 C26 101.5(7) . . . . ?
N2 Rh3 C27 C28 -40.0(12) . . . . ?
C23 Rh3 C27 C28 11.8(6) . . . . ?
C24 Rh3 C27 C28 49.0(6) . . . . ?
C26 Rh3 C27 C28 113.0(10) . . . . ?
S4 Rh3 C27 C28 -145.5(6) . . . . ?
C26 C27 C28 C52 -50.8(12) . . . . ?
Rh3 C27 C28 C52 -125.3(8) . . . . ?
C26 C27 C28 C23 59.4(10) . . . . ?
Rh3 C27 C28 C23 -15.1(8) . . . . ?
C24 C23 C28 C27 -57.7(11) . . . . ?
Rh3 C23 C28 C27 15.0(8) . . . . ?
C24 C23 C28 C52 57.2(11) . . . . ?
Rh3 C23 C28 C52 129.9(7) . . . . ?
C32 Rh4 C29 C30 -66.3(7) . . . . ?
C33 Rh4 C29 C30 -102.9(7) . . . . ?
S2 Rh4 C29 C30 -149.8(5) . . . . ?
S4 Rh4 C29 C30 78.6(6) . . . . ?
C30 Rh4 C29 C34 111.7(9) . . . . ?
C32 Rh4 C29 C34 45.4(7) . . . . ?
C33 Rh4 C29 C34 8.8(6) . . . . ?
S2 Rh4 C29 C34 -38.1(10) . . . . ?
S4 Rh4 C29 C34 -169.6(6) . . . . ?
C34 C29 C30 C31 0.6(14) . . . . ?
Rh4 C29 C30 C31 91.4(8) . . . . ?
C34 C29 C30 Rh4 -90.8(9) . . . . ?
C32 Rh4 C30 C29 100.8(8) . . . . ?
C33 Rh4 C30 C29 64.3(7) . . . . ?
S2 Rh4 C30 C29 131.1(9) . . . . ?
S4 Rh4 C30 C29 -104.2(6) . . . . ?
C32 Rh4 C30 C31 -10.2(7) . . . . ?
C29 Rh4 C30 C31 -111.0(10) . . . . ?
C33 Rh4 C30 C31 -46.7(7) . . . . ?
S2 Rh4 C30 C31 20.1(14) . . . . ?
S4 Rh4 C30 C31 144.8(7) . . . . ?
C29 C30 C31 C53 52.8(12) . . . . ?
Rh4 C30 C31 C53 126.0(8) . . . . ?
C29 C30 C31 C32 -60.3(12) . . . . ?
Rh4 C30 C31 C32 12.9(9) . . . . ?
C53 C31 C32 C33 -49.8(12) . . . . ?
C30 C31 C32 C33 63.3(12) . . . . ?
C53 C31 C32 Rh4 -126.0(8) . . . . ?
C30 C31 C32 Rh4 -12.8(9) . . . . ?
C30 Rh4 C32 C33 -103.5(8) . . . . ?
C29 Rh4 C32 C33 -64.3(7) . . . . ?
S2 Rh4 C32 C33 86.1(7) . . . . ?
S4 Rh4 C32 C33 -151.4(6) . . . . ?
C30 Rh4 C32 C31 10.1(7) . . . . ?
C29 Rh4 C32 C31 49.3(8) . . . . ?
C33 Rh4 C32 C31 113.6(11) . . . . ?
S2 Rh4 C32 C31 -160.3(7) . . . . ?
S4 Rh4 C32 C31 -37.8(12) . . . . ?
C31 C32 C33 C34 -3.4(13) . . . . ?
Rh4 C32 C33 C34 87.5(8) . . . . ?
C31 C32 C33 Rh4 -91.0(8) . . . . ?
C30 Rh4 C33 C32 64.8(7) . . . . ?
C29 Rh4 C33 C32 103.5(8) . . . . ?
S2 Rh4 C33 C32 -97.6(7) . . . . ?
S4 Rh4 C33 C32 108.7(11) . . . . ?
C30 Rh4 C33 C34 -47.5(7) . . . . ?
C32 Rh4 C33 C34 -112.3(10) . . . . ?
C29 Rh4 C33 C34 -8.8(6) . . . . ?
S2 Rh4 C33 C34 150.1(6) . . . . ?
S4 Rh4 C33 C34 -3.5(15) . . . . ?
C32 C33 C34 C58 55.5(13) . . . . ?
Rh4 C33 C34 C58 125.0(8) . . . . ?
C32 C33 C34 C29 -58.2(11) . . . . ?
Rh4 C33 C34 C29 11.3(8) . . . . ?
C30 C29 C34 C58 -52.9(14) . . . . ?
Rh4 C29 C34 C58 -124.4(9) . . . . ?
C30 C29 C34 C33 59.8(11) . . . . ?
Rh4 C29 C34 C33 -11.7(8) . . . . ?
C14 C13 C35 C36 127.3(13) . . . . ?
C12 C13 C35 C36 -121.1(13) . . . . ?
C14 C13 C35 C40 -54.7(13) . . . . ?
C12 C13 C35 C40 56.9(12) . . . . ?
C40 C35 C36 C37 -1.2(18) . . . . ?
C13 C35 C36 C37 176.7(11) . . . . ?
C40 C35 C36 F1 -178.4(10) . . . . ?
C13 C35 C36 F1 -0.6(19) . . . . ?
F1 C36 C37 F2 -0.8(17) . . . . ?
C35 C36 C37 F2 -178.1(11) . . . . ?
F1 C36 C37 C38 177.4(10) . . . . ?
C35 C36 C37 C38 0.1(19) . . . . ?
F2 C37 C38 F3 -1.8(18) . . . . ?
C36 C37 C38 F3 179.9(11) . . . . ?
F2 C37 C38 C39 179.9(10) . . . . ?
C36 C37 C38 C39 1.6(18) . . . . ?
F3 C38 C39 F4 0.8(17) . . . . ?
C37 C38 C39 F4 179.1(10) . . . . ?
F3 C38 C39 C40 179.5(10) . . . . ?
C37 C38 C39 C40 -2.2(18) . . . . ?
F4 C39 C40 C35 179.7(10) . . . . ?
C38 C39 C40 C35 1.0(17) . . . . ?
F4 C39 C40 C16 3.6(18) . . . . ?
C38 C39 C40 C16 -175.1(11) . . . . ?
C36 C35 C40 C39 0.6(17) . . . . ?
C13 C35 C40 C39 -177.6(10) . . . . ?
C36 C35 C40 C16 177.3(10) . . . . ?
C13 C35 C40 C16 -1.0(14) . . . . ?
C11 C16 C40 C39 122.9(12) . . . . ?
C15 C16 C40 C39 -131.4(12) . . . . ?
C11 C16 C40 C35 -53.5(13) . . . . ?
C15 C16 C40 C35 52.2(13) . . . . ?
C20 C19 C41 C42 127.6(13) . . . . ?
C18 C19 C41 C42 -124.1(13) . . . . ?
C20 C19 C41 C46 -53.4(12) . . . . ?
C18 C19 C41 C46 54.9(13) . . . . ?
C46 C41 C42 F5 -177.2(10) . . . . ?
C19 C41 C42 F5 2(2) . . . . ?
C46 C41 C42 C43 0.7(19) . . . . ?
C19 C41 C42 C43 179.7(11) . . . . ?
C41 C42 C43 F6 178.8(11) . . . . ?
F5 C42 C43 F6 -3.2(18) . . . . ?
C41 C42 C43 C44 -0.2(19) . . . . ?
F5 C42 C43 C44 177.8(11) . . . . ?
F6 C43 C44 C45 -179.3(11) . . . . ?
C42 C43 C44 C45 -0.3(19) . . . . ?
F6 C43 C44 F7 0.3(18) . . . . ?
C42 C43 C44 F7 179.3(10) . . . . ?
F7 C44 C45 F8 2.1(17) . . . . ?
C43 C44 C45 F8 -178.4(11) . . . . ?
F7 C44 C45 C46 -179.4(10) . . . . ?
C43 C44 C45 C46 0.2(19) . . . . ?
C44 C45 C46 C41 0.4(18) . . . . ?
F8 C45 C46 C41 178.9(10) . . . . ?
C44 C45 C46 C22 -177.9(11) . . . . ?
F8 C45 C46 C22 0.5(18) . . . . ?
C42 C41 C46 C45 -0.8(19) . . . . ?
C19 C41 C46 C45 -179.9(10) . . . . ?
C42 C41 C46 C22 177.6(11) . . . . ?
C19 C41 C46 C22 -1.5(14) . . . . ?
C17 C22 C46 C45 126.8(12) . . . . ?
C21 C22 C46 C45 -126.9(11) . . . . ?
C17 C22 C46 C41 -51.6(13) . . . . ?
C21 C22 C46 C41 54.7(13) . . . . ?
C26 C25 C47 C52 -55.6(12) . . . . ?
C24 C25 C47 C52 50.7(12) . . . . ?
C26 C25 C47 C48 124.7(12) . . . . ?
C24 C25 C47 C48 -129.0(11) . . . . ?
C52 C47 C48 C49 -2.4(17) . . . . ?
C25 C47 C48 C49 177.2(10) . . . . ?
C52 C47 C48 F9 179.7(9) . . . . ?
C25 C47 C48 F9 -0.7(17) . . . . ?
F9 C48 C49 C50 -179.5(11) . . . . ?
C47 C48 C49 C50 2.6(19) . . . . ?
F9 C48 C49 F10 1.6(16) . . . . ?
C47 C48 C49 F10 -176.3(10) . . . . ?
F10 C49 C50 F11 -1.6(19) . . . . ?
C48 C49 C50 F11 179.5(10) . . . . ?
F10 C49 C50 C51 179.3(10) . . . . ?
C48 C49 C50 C51 0.4(19) . . . . ?
F11 C50 C51 F12 2.0(17) . . . . ?
C49 C50 C51 F12 -178.8(10) . . . . ?
F11 C50 C51 C52 177.3(10) . . . . ?
C49 C50 C51 C52 -3.6(19) . . . . ?
C48 C47 C52 C51 -0.7(16) . . . . ?
C25 C47 C52 C51 179.6(9) . . . . ?
C48 C47 C52 C28 -175.2(9) . . . . ?
C25 C47 C52 C28 5.1(13) . . . . ?
F12 C51 C52 C47 178.9(10) . . . . ?
C50 C51 C52 C47 3.8(17) . . . . ?
F12 C51 C52 C28 -7.5(17) . . . . ?
C50 C51 C52 C28 177.3(11) . . . . ?
C27 C28 C52 C47 48.1(12) . . . . ?
C23 C28 C52 C47 -58.3(11) . . . . ?
C27 C28 C52 C51 -125.8(12) . . . . ?
C23 C28 C52 C51 127.8(11) . . . . ?
C30 C31 C53 C54 127.4(13) . . . . ?
C32 C31 C53 C54 -128.0(13) . . . . ?
C30 C31 C53 C58 -54.3(13) . . . . ?
C32 C31 C53 C58 50.3(13) . . . . ?
C58 C53 C54 C55 0(2) . . . . ?
C31 C53 C54 C55 178.1(12) . . . . ?
C58 C53 C54 F13 -178.9(10) . . . . ?
C31 C53 C54 F13 -0.6(19) . . . . ?
F13 C54 C55 F14 -1(2) . . . . ?
C53 C54 C55 F14 179.8(11) . . . . ?
F13 C54 C55 C56 179.2(11) . . . . ?
C53 C54 C55 C56 1(2) . . . . ?
C54 C55 C56 F15 178.4(12) . . . . ?
F14 C55 C56 F15 -1(2) . . . . ?
C54 C55 C56 C57 0(2) . . . . ?
F14 C55 C56 C57 -179.5(12) . . . . ?
F15 C56 C57 F16 0(2) . . . . ?
C55 C56 C57 F16 178.5(12) . . . . ?
F15 C56 C57 C58 -179.0(11) . . . . ?
C55 C56 C57 C58 0(2) . . . . ?
F16 C57 C58 C53 -178.1(11) . . . . ?
C56 C57 C58 C53 0.8(19) . . . . ?
F16 C57 C58 C34 1(2) . . . . ?
C56 C57 C58 C34 -179.8(12) . . . . ?
C54 C53 C58 C57 -0.5(18) . . . . ?
C31 C53 C58 C57 -179.0(11) . . . . ?
C54 C53 C58 C34 -180.0(11) . . . . ?
C31 C53 C58 C34 1.5(15) . . . . ?
C33 C34 C58 C57 125.9(13) . . . . ?
C29 C34 C58 C57 -127.5(13) . . . . ?
C33 C34 C58 C53 -54.7(13) . . . . ?
C29 C34 C58 C53 52.0(14) . . . . ?
C65 P1 C59 C64 -113.6(12) . . . . ?
C71 P1 C59 C64 131.9(11) . . . . ?
Au1 P1 C59 C64 9.7(13) . . . . ?
C65 P1 C59 C60 63.0(10) . . . . ?
C71 P1 C59 C60 -51.4(11) . . . . ?
Au1 P1 C59 C60 -173.6(8) . . . . ?
C64 C59 C60 C61 -2.1(18) . . . . ?
P1 C59 C60 C61 -178.9(10) . . . . ?
C59 C60 C61 C62 1(2) . . . . ?
C60 C61 C62 C63 -2(2) . . . . ?
C61 C62 C63 C64 3(3) . . . . ?
C62 C63 C64 C59 -4(3) . . . . ?
C60 C59 C64 C63 4(2) . . . . ?
P1 C59 C64 C63 -179.7(12) . . . . ?
C59 P1 C65 C70 14.2(11) . . . . ?
C71 P1 C65 C70 128.3(10) . . . . ?
Au1 P1 C65 C70 -109.1(9) . . . . ?
C59 P1 C65 C66 -167.3(9) . . . . ?
C71 P1 C65 C66 -53.2(10) . . . . ?
Au1 P1 C65 C66 69.3(10) . . . . ?
C70 C65 C66 C67 -1.7(17) . . . . ?
P1 C65 C66 C67 179.8(8) . . . . ?
C65 C66 C67 C68 -2.1(17) . . . . ?
C66 C67 C68 C69 5.1(18) . . . . ?
C67 C68 C69 C70 -4.5(18) . . . . ?
C66 C65 C70 C69 2.5(17) . . . . ?
P1 C65 C70 C69 -179.0(9) . . . . ?
C68 C69 C70 C65 0.5(18) . . . . ?
C65 P1 C71 C76 -8.8(11) . . . . ?
C59 P1 C71 C76 103.4(11) . . . . ?
Au1 P1 C71 C76 -132.9(9) . . . . ?
C65 P1 C71 C72 167.4(9) . . . . ?
C59 P1 C71 C72 -80.5(10) . . . . ?
Au1 P1 C71 C72 43.3(9) . . . . ?
C76 C71 C72 C73 -3.1(17) . . . . ?
P1 C71 C72 C73 -179.5(9) . . . . ?
C71 C72 C73 C74 3.4(19) . . . . ?
C72 C73 C74 C75 -1(2) . . . . ?
C73 C74 C75 C76 -1.6(19) . . . . ?
C74 C75 C76 C71 1.9(19) . . . . ?
C72 C71 C76 C75 0.5(17) . . . . ?
P1 C71 C76 C75 176.5(9) . . . . ?
C83 P2 C77 C78 -15.4(13) . . . . ?
C89 P2 C77 C78 -130.9(12) . . . . ?
Au2 P2 C77 C78 108.1(12) . . . . ?
C83 P2 C77 C82 174.0(9) . . . . ?
C89 P2 C77 C82 58.6(11) . . . . ?
Au2 P2 C77 C82 -62.4(10) . . . . ?
C82 C77 C78 C79 0(2) . . . . ?
P2 C77 C78 C79 -170.8(11) . . . . ?
C77 C78 C79 C80 0(2) . . . . ?
C78 C79 C80 C81 -1(2) . . . . ?
C79 C80 C81 C82 2(2) . . . . ?
C80 C81 C82 C77 -2(2) . . . . ?
C78 C77 C82 C81 0.7(19) . . . . ?
P2 C77 C82 C81 172.1(10) . . . . ?
C77 P2 C83 C88 76.0(11) . . . . ?
C89 P2 C83 C88 -166.9(10) . . . . ?
Au2 P2 C83 C88 -45.9(11) . . . . ?
C77 P2 C83 C84 -101.0(10) . . . . ?
C89 P2 C83 C84 16.2(12) . . . . ?
Au2 P2 C83 C84 137.2(9) . . . . ?
C88 C83 C84 C85 -0.8(18) . . . . ?
P2 C83 C84 C85 176.0(10) . . . . ?
C83 C84 C85 C86 -0.7(19) . . . . ?
C84 C85 C86 C87 1(2) . . . . ?
C85 C86 C87 C88 -0.2(18) . . . . ?
C84 C83 C88 C87 1.8(19) . . . . ?
P2 C83 C88 C87 -175.2(10) . . . . ?
C86 C87 C88 C83 -1.2(19) . . . . ?
C83 P2 C89 C90 -104.2(11) . . . . ?
C77 P2 C89 C90 11.1(12) . . . . ?
Au2 P2 C89 C90 132.5(10) . . . . ?
C83 P2 C89 C94 79.3(11) . . . . ?
C77 P2 C89 C94 -165.4(9) . . . . ?
Au2 P2 C89 C94 -44.0(10) . . . . ?
C94 C89 C90 C91 2.7(18) . . . . ?
P2 C89 C90 C91 -173.9(9) . . . . ?
C89 C90 C91 C92 -4(2) . . . . ?
C90 C91 C92 C93 4(2) . . . . ?
C91 C92 C93 C94 -2(2) . . . . ?
C90 C89 C94 C93 -0.9(18) . . . . ?
P2 C89 C94 C93 175.9(9) . . . . ?
C92 C93 C94 C89 0(2) . . . . ?
O7B Cl2 O6A O6B -59(3) . . . . ?
O8B Cl2 O6A O6B -167(2) . . . . ?
O5 Cl2 O6A O6B 84(2) . . . . ?
O7A Cl2 O6A O6B -50(3) . . . . ?
O8A Cl2 O6A O6B -165(2) . . . . ?
O7B Cl2 O6B O6A 144(2) . . . . ?
O8B Cl2 O6B O6A 15(3) . . . . ?
O5 Cl2 O6B O6A -108(2) . . . . ?
O7A Cl2 O6B O6A 133(2) . . . . ?
O8A Cl2 O6B O6A 23(4) . . . . ?
O6A Cl2 O7A O7B -170(2) . . . . ?
O6B Cl2 O7A O7B 162(3) . . . . ?
O8B Cl2 O7A O7B -74(3) . . . . ?
O5 Cl2 O7A O7B 62(3) . . . . ?
O8A Cl2 O7A O7B -58(3) . . . . ?
O6A Cl2 O7B O7A 16(3) . . . . ?
O6B Cl2 O7B O7A -19(3) . . . . ?
O8B Cl2 O7B O7A 118(2) . . . . ?
O5 Cl2 O7B O7A -129(2) . . . . ?
O8A Cl2 O7B O7A 126(3) . . . . ?
Cl3S C1SA C1SB Cl4S 115.9(9) . . . . ?
Cl4S C1SA C1SB Cl3S -115.9(9) . . . . ?
Cl4S C1SA Cl3S C1SB 69.4(18) . . . . ?
Cl4S C1SB Cl3S C1SA -65.1(19) . . . . ?
Cl3S C1SA Cl4S C1SB -72.8(19) . . . . ?
Cl3S C1SB Cl4S C1SA 61.6(17) . . . . ?
C3S C2S Cl5S Cl7S 54(2) . . . . ?
Cl6S C2S Cl5S Cl7S -48.3(11) . . . . ?
Cl8S C2S Cl6S Cl7S -131.8(19) . . . . ?
C3S C2S Cl6S Cl7S -62.3(14) . . . . ?
Cl5S C2S Cl6S Cl7S 44.2(11) . . . . ?
Cl7S C2S Cl6S Cl8S 131.8(19) . . . . ?
C3S C2S Cl6S Cl8S 69.5(14) . . . . ?
Cl5S C2S Cl6S Cl8S 176(2) . . . . ?
Cl7S C2S C3S Cl8S -138(2) . . . . ?
Cl5S C2S C3S Cl8S 175.8(17) . . . . ?
Cl6S C2S C3S Cl8S -80.6(14) . . . . ?
Cl8S C2S C3S Cl7S 138(2) . . . . ?
Cl5S C2S C3S Cl7S -46.3(15) . . . . ?
Cl6S C2S C3S Cl7S 57.4(13) . . . . ?
Cl8S C2S Cl7S Cl5S -172(2) . . . . ?
C3S C2S Cl7S Cl5S -123(2) . . . . ?
Cl6S C2S Cl7S Cl5S 125.0(10) . . . . ?
Cl8S C2S Cl7S C3S -49(2) . . . . ?
Cl5S C2S Cl7S C3S 123(2) . . . . ?
Cl6S C2S Cl7S C3S -112(2) . . . . ?
Cl8S C2S Cl7S Cl6S 62.6(18) . . . . ?
C3S C2S Cl7S Cl6S 112(2) . . . . ?
Cl5S C2S Cl7S Cl6S -125.0(10) . . . . ?
C2S Cl5S Cl7S C3S -45.2(14) . . . . ?
C2S Cl5S Cl7S Cl6S 53.8(11) . . . . ?
Cl8S C3S Cl7S C2S 32.4(16) . . . . ?
C2S C3S Cl7S Cl5S 52.6(16) . . . . ?
Cl8S C3S Cl7S Cl5S 85(2) . . . . ?
C2S C3S Cl7S Cl6S -59.2(15) . . . . ?
Cl8S C3S Cl7S Cl6S -27(2) . . . . ?
Cl8S Cl6S Cl7S C2S -29.6(12) . . . . ?
C2S Cl6S Cl7S Cl5S -54.1(11) . . . . ?
Cl8S Cl6S Cl7S Cl5S -83.7(12) . . . . ?
C2S Cl6S Cl7S C3S 50.4(19) . . . . ?
Cl8S Cl6S Cl7S C3S 20.8(19) . . . . ?
Cl7S C2S Cl8S C3S 49(2) . . . . ?
Cl6S C2S Cl8S C3S 102(2) . . . . ?
Cl7S C2S Cl8S Cl6S -53.0(15) . . . . ?
C3S C2S Cl8S Cl6S -102(2) . . . . ?
Cl7S C3S Cl8S C2S -33.0(16) . . . . ?
C2S C3S Cl8S Cl6S 54.3(12) . . . . ?
Cl7S C3S Cl8S Cl6S 21(2) . . . . ?
Cl7S Cl6S Cl8S C2S 34.8(15) . . . . ?
Cl7S Cl6S Cl8S C3S -21(2) . . . . ?
C2S Cl6S Cl8S C3S -56(2) . . . . ?
